data_4072643
loop_
_publ_author_name
'Nikiforov, Grigory B.'
'Crewdson, Patrick'
'Gambarotta, Sandro'
'Korobkov, Ilia'
'Budzelaar, Peter H. M.'

_publ_section_title
;
 Reduction of Titanium Supported by a\s-/\p-Bonded Tripyrrole
 Ligand:&#x00A0; Ligand C&#x2212;N Bond Cleavage and Coordination of
 Olefin and Arene with an Inverse Sandwich Structure
;
_journal_issue 1
_journal_name_full Organometallics
_journal_page_first 48
_journal_paper_doi 10.1021/om060908j
_journal_volume 26
_journal_year 2007
_chemical_formula_sum 'C100 H98 K N6 O4 Ti2'
_chemical_formula_weight 1582.74
_chemical_name_systematic
; 
 ? 
;
_space_group_IT_number 2
_symmetry_cell_setting triclinic
_symmetry_space_group_name_Hall '-P 1'
_symmetry_space_group_name_H-M 'P -1'
_atom_sites_solution_hydrogens geom
_atom_sites_solution_primary direct
_atom_sites_solution_secondary difmap
_audit_creation_method SHELXL-97
_cell_angle_alpha 105.737(6)
_cell_angle_beta 102.825(6)
_cell_angle_gamma 107.977(6)
_cell_formula_units_Z 2
_cell_length_a 14.919(5)
_cell_length_b 17.276(6)
_cell_length_c 18.578(7)
_cell_measurement_reflns_used 301
_cell_measurement_temperature 198(2)
_cell_measurement_theta_max 24.79
_cell_measurement_theta_min 1.33
_cell_volume 4132(3)
_computing_cell_refinement 'SMART, Bruker (2000)'
_computing_data_collection 'SMART, Bruker (2000)'
_computing_data_reduction 'XPREP, Bruker (2000)'
_computing_molecular_graphics 'SHELXTL, Bruker (2000)'
_computing_publication_material 'SHELXTL, Bruker (2000)'
_computing_structure_refinement 'SHELXL-97 (Sheldrick, 1997)'
_computing_structure_solution 'SHELXS-97 (Sheldrick, 1990)'
_diffrn_ambient_temperature 198(2)
_diffrn_measured_fraction_theta_full 0.990
_diffrn_measured_fraction_theta_max 0.990
_diffrn_measurement_device_type 'CCD area detector'
_diffrn_measurement_method 'phi and omega scans'
_diffrn_radiation_monochromator graphite
_diffrn_radiation_source 'fine-focus sealed tube'
_diffrn_radiation_type MoK\a
_diffrn_radiation_wavelength 0.71073
_diffrn_reflns_av_R_equivalents 0.0479
_diffrn_reflns_av_sigmaI/netI 0.0610
_diffrn_reflns_limit_h_max 17
_diffrn_reflns_limit_h_min -17
_diffrn_reflns_limit_k_max 20
_diffrn_reflns_limit_k_min -20
_diffrn_reflns_limit_l_max 21
_diffrn_reflns_limit_l_min -21
_diffrn_reflns_number 38007
_diffrn_reflns_theta_full 24.79
_diffrn_reflns_theta_max 24.79
_diffrn_reflns_theta_min 1.33
_diffrn_standards_decay_% <1
_exptl_absorpt_coefficient_mu 0.301
_exptl_absorpt_correction_T_max 0.9562
_exptl_absorpt_correction_T_min 0.9018
_exptl_absorpt_correction_type multi-scan
_exptl_absorpt_process_details 'SADABS, Bruker (2000)'
_exptl_crystal_colour black
_exptl_crystal_density_diffrn 1.272
_exptl_crystal_density_meas ?
_exptl_crystal_density_method 'not measured'
_exptl_crystal_description block
_exptl_crystal_F_000 1670
_exptl_crystal_size_max 0.35
_exptl_crystal_size_mid 0.20
_exptl_crystal_size_min 0.15
_refine_diff_density_max 0.544
_refine_diff_density_min -0.321
_refine_diff_density_rms 0.068
_refine_ls_extinction_method none
_refine_ls_goodness_of_fit_ref 1.039
_refine_ls_hydrogen_treatment constr
_refine_ls_matrix_type full
_refine_ls_number_parameters 999
_refine_ls_number_reflns 14074
_refine_ls_number_restraints 15
_refine_ls_restrained_S_all 1.040
_refine_ls_R_factor_all 0.0986
_refine_ls_R_factor_gt 0.0625
_refine_ls_shift/su_max 0.001
_refine_ls_shift/su_mean 0.001
_refine_ls_structure_factor_coef Fsqd
_refine_ls_weighting_details 'calc w=1/[\s^2^(Fo^2^)+(0.0807P)^2^+3.7360P] where P=(Fo^2^+2Fc^2^)/3'
_refine_ls_weighting_scheme calc
_refine_ls_wR_factor_gt 0.1510
_refine_ls_wR_factor_ref 0.1707
_reflns_number_gt 9701
_reflns_number_total 14074
_reflns_threshold_expression >2sigma(I)
_cod_data_source_file om060908jsi20061004_121133.cif
_cod_data_source_block sg2921
_cod_depositor_comments
;
The following automatic conversions were performed:

'_symmetry_cell_setting' value 'Triclinic' changed to 'triclinic'
according to /home/saulius/struct/CIF-dictionaries/cif_core.dic
dictionary named 'cif_core.dic' version 2.4.1 from 2010-06-29.

Automatic conversion script
Id: cif_fix_values 1715 2011-07-08 13:25:40Z adriana 

The following automatic conversions were performed:

'_exptl_crystal_density_meas' value 'n/a' was changed to '?' - the
value is perceived as not measured.

Automatic conversion script
Id: cif_fix_values 3008 2015-01-20 13:52:24Z robertas 
;
_cod_original_sg_symbol_H-M P-1
_cod_database_code 4072643

loop_
_symmetry_equiv_pos_as_xyz
'x, y, z'
'-x, -y, -z'

loop_
_atom_site_label
_atom_site_type_symbol
_atom_site_fract_x
_atom_site_fract_y
_atom_site_fract_z
_atom_site_U_iso_or_equiv
_atom_site_adp_type
_atom_site_occupancy
_atom_site_symmetry_multiplicity
_atom_site_calc_flag
_atom_site_refinement_flags
_atom_site_disorder_assembly
_atom_site_disorder_group
Ti1 Ti 0.83450(5) 0.58960(4) 0.76004(4) 0.02636(16) Uani 1 1 d . . .
N1 N 0.9067(2) 0.68507(18) 0.71179(17) 0.0306(7) Uani 1 1 d . . .
N2 N 0.8349(2) 0.77264(17) 0.84045(16) 0.0259(6) Uani 1 1 d . . .
N3 N 0.6894(2) 0.59493(18) 0.70553(16) 0.0288(7) Uani 1 1 d . . .
Ti2 Ti 0.87157(5) 0.38883(4) 0.72415(4) 0.03343(18) Uani 1 1 d . . .
N4 N 0.9381(2) 0.34406(18) 0.80839(17) 0.0306(7) Uani 1 1 d . . .
N5 N 0.9680(2) 0.28577(19) 0.65840(17) 0.0332(7) Uani 1 1 d . . .
N6 N 0.7641(2) 0.26486(19) 0.63806(18) 0.0332(7) Uani 1 1 d . . .
K1 K 0.73511(7) 0.75315(6) 0.60662(5) 0.0494(3) Uani 1 1 d . . .
O1 O 0.6578(3) 0.6837(3) 0.4455(2) 0.0912(13) Uani 1 1 d . . .
O2 O 0.5630(3) 0.7672(3) 0.5334(3) 0.1065(15) Uani 1 1 d . . .
O3 O 0.8259(3) 0.9161(2) 0.6034(2) 0.0636(9) Uani 1 1 d . . .
O4 O 0.7649(3) 0.9588(3) 0.7386(3) 0.0871(12) Uani 1 1 d . . .
C1 C 0.8867(3) 0.6590(2) 0.6310(2) 0.0350(9) Uani 1 1 d . . .
H1A H 0.8475 0.6008 0.5947 0.042 Uiso 1 1 calc R . .
C2 C 0.9303(3) 0.7273(3) 0.6098(2) 0.0378(9) Uani 1 1 d . . .
H2A H 0.9265 0.7254 0.5576 0.045 Uiso 1 1 calc R . .
C3 C 0.9818(3) 0.8009(2) 0.6803(2) 0.0357(9) Uani 1 1 d . . .
H3A H 1.0195 0.8586 0.6851 0.043 Uiso 1 1 calc R . .
C4 C 0.9672(3) 0.7732(2) 0.7415(2) 0.0302(8) Uani 1 1 d . . .
C5 C 1.0111(3) 0.8232(2) 0.8319(2) 0.0292(8) Uani 1 1 d . . .
C6 C 1.1069(3) 0.8115(2) 0.8693(2) 0.0313(8) Uani 1 1 d . . .
C7 C 1.1383(3) 0.7522(3) 0.8268(3) 0.0418(10) Uani 1 1 d . . .
H7A H 1.1006 0.7177 0.7726 0.050 Uiso 1 1 calc R . .
C8 C 1.2239(3) 0.7429(3) 0.8627(3) 0.0550(12) Uani 1 1 d . . .
H8A H 1.2430 0.7001 0.8334 0.066 Uiso 1 1 calc R . .
C9 C 1.2820(3) 0.7949(3) 0.9402(3) 0.0529(11) Uani 1 1 d . . .
H9A H 1.3422 0.7898 0.9639 0.063 Uiso 1 1 calc R . .
C10 C 1.2515(3) 0.8542(3) 0.9831(3) 0.0479(10) Uani 1 1 d . . .
H10A H 1.2900 0.8894 1.0370 0.057 Uiso 1 1 calc R . .
C11 C 1.1652(3) 0.8625(3) 0.9477(2) 0.0394(9) Uani 1 1 d . . .
H11A H 1.1453 0.9041 0.9777 0.047 Uiso 1 1 calc R . .
C12 C 1.0415(3) 0.9224(2) 0.8532(2) 0.0324(8) Uani 1 1 d . . .
C13 C 1.0046(3) 0.9717(2) 0.9007(2) 0.0370(9) Uani 1 1 d . . .
H13A H 0.9559 0.9437 0.9208 0.044 Uiso 1 1 calc R . .
C14 C 1.0374(3) 1.0612(3) 0.9197(2) 0.0448(10) Uani 1 1 d . . .
H14A H 1.0102 1.0937 0.9519 0.054 Uiso 1 1 calc R . .
C15 C 1.1082(3) 1.1031(3) 0.8926(3) 0.0506(11) Uani 1 1 d . . .
H15A H 1.1297 1.1644 0.9050 0.061 Uiso 1 1 calc R . .
C16 C 1.1489(3) 1.0555(3) 0.8468(3) 0.0488(11) Uani 1 1 d . . .
H16A H 1.1991 1.0844 0.8284 0.059 Uiso 1 1 calc R . .
C17 C 1.1169(3) 0.9667(2) 0.8281(2) 0.0391(9) Uani 1 1 d . . .
H17A H 1.1462 0.9349 0.7978 0.047 Uiso 1 1 calc R . .
C18 C 0.9326(2) 0.7794(2) 0.8643(2) 0.0268(7) Uani 1 1 d . . .
C19 C 0.9347(3) 0.7209(2) 0.90125(19) 0.0270(8) Uani 1 1 d . . .
H19A H 0.9924 0.7123 0.9249 0.032 Uiso 1 1 calc R . .
C20 C 0.8362(2) 0.6755(2) 0.89805(19) 0.0266(7) Uani 1 1 d . . .
H20A H 0.8159 0.6313 0.9192 0.032 Uiso 1 1 calc R . .
C21 C 0.7750(3) 0.7074(2) 0.85858(19) 0.0271(8) Uani 1 1 d . . .
C22 C 0.7997(3) 0.8215(2) 0.7964(2) 0.0343(8) Uani 1 1 d . . .
H22A H 0.7278 0.8054 0.7866 0.051 Uiso 1 1 calc R . .
H22B H 0.8120 0.8079 0.7457 0.051 Uiso 1 1 calc R . .
H22C H 0.8355 0.8843 0.8274 0.051 Uiso 1 1 calc R . .
C23 C 0.6624(2) 0.6727(2) 0.8266(2) 0.0278(8) Uani 1 1 d . . .
C24 C 0.6232(3) 0.7430(2) 0.8593(2) 0.0330(8) Uani 1 1 d . . .
C25 C 0.6856(3) 0.8211(3) 0.9213(2) 0.0410(9) Uani 1 1 d . . .
H25A H 0.7541 0.8319 0.9437 0.049 Uiso 1 1 calc R . .
C26 C 0.6501(4) 0.8838(3) 0.9514(3) 0.0556(12) Uani 1 1 d . . .
H26A H 0.6940 0.9370 0.9938 0.067 Uiso 1 1 calc R . .
C27 C 0.5507(4) 0.8686(3) 0.9192(3) 0.0619(13) Uani 1 1 d . . .
H27A H 0.5263 0.9120 0.9382 0.074 Uiso 1 1 calc R . .
C28 C 0.4874(4) 0.7902(3) 0.8598(3) 0.0582(12) Uani 1 1 d . . .
H28A H 0.4186 0.7788 0.8384 0.070 Uiso 1 1 calc R . .
C29 C 0.5231(3) 0.7277(3) 0.8307(2) 0.0419(10) Uani 1 1 d . . .
H29A H 0.4781 0.6732 0.7903 0.050 Uiso 1 1 calc R . .
C30 C 0.6181(3) 0.5956(2) 0.8536(2) 0.0304(8) Uani 1 1 d . . .
C31 C 0.6347(3) 0.6097(3) 0.9331(2) 0.0379(9) Uani 1 1 d . . .
H31A H 0.6718 0.6674 0.9711 0.045 Uiso 1 1 calc R . .
C32 C 0.5988(3) 0.5420(3) 0.9585(2) 0.0461(10) Uani 1 1 d . . .
H32A H 0.6127 0.5530 1.0136 0.055 Uiso 1 1 calc R . .
C33 C 0.5424(3) 0.4580(3) 0.9036(3) 0.0484(11) Uani 1 1 d . . .
H33A H 0.5182 0.4109 0.9207 0.058 Uiso 1 1 calc R . .
C34 C 0.5219(3) 0.4436(3) 0.8250(3) 0.0507(11) Uani 1 1 d . . .
H34A H 0.4810 0.3865 0.7871 0.061 Uiso 1 1 calc R . .
C35 C 0.5600(3) 0.5112(2) 0.7991(2) 0.0402(9) Uani 1 1 d . . .
H35A H 0.5463 0.4997 0.7440 0.048 Uiso 1 1 calc R . .
C36 C 0.6347(3) 0.6375(2) 0.7362(2) 0.0292(8) Uani 1 1 d . . .
C37 C 0.5588(3) 0.6350(2) 0.6758(2) 0.0337(8) Uani 1 1 d . . .
H37A H 0.5116 0.6607 0.6816 0.040 Uiso 1 1 calc R . .
C38 C 0.5656(3) 0.5870(2) 0.6045(2) 0.0361(9) Uani 1 1 d . . .
H38A H 0.5234 0.5735 0.5524 0.043 Uiso 1 1 calc R . .
C39 C 0.6443(3) 0.5635(2) 0.6243(2) 0.0337(8) Uani 1 1 d . . .
H39A H 0.6652 0.5299 0.5871 0.040 Uiso 1 1 calc R . .
C40 C 0.8820(3) 0.3080(2) 0.8493(2) 0.0356(9) Uani 1 1 d . . .
H40A H 0.8174 0.3074 0.8466 0.043 Uiso 1 1 calc R . .
C41 C 0.9301(3) 0.2731(3) 0.8942(2) 0.0402(9) Uani 1 1 d . . .
H41A H 0.9063 0.2444 0.9273 0.048 Uiso 1 1 calc R . .
C42 C 1.0223(3) 0.2883(2) 0.8816(2) 0.0382(9) Uani 1 1 d . . .
H42A H 1.0735 0.2723 0.9054 0.046 Uiso 1 1 calc R . .
C43 C 1.0256(3) 0.3308(2) 0.8286(2) 0.0302(8) Uani 1 1 d . . .
C44 C 1.1059(3) 0.3609(2) 0.7916(2) 0.0311(8) Uani 1 1 d . . .
C45 C 1.1845(3) 0.4544(2) 0.8442(2) 0.0332(8) Uani 1 1 d . . .
C46 C 1.2737(3) 0.4870(3) 0.8295(3) 0.0451(10) Uani 1 1 d . . .
H46A H 1.2828 0.4538 0.7838 0.054 Uiso 1 1 calc R . .
C47 C 1.3489(3) 0.5661(3) 0.8796(3) 0.0522(11) Uani 1 1 d . . .
H47A H 1.4095 0.5868 0.8689 0.063 Uiso 1 1 calc R . .
C48 C 1.3359(4) 0.6149(3) 0.9448(3) 0.0607(13) Uani 1 1 d . . .
H48A H 1.3878 0.6694 0.9796 0.073 Uiso 1 1 calc R . .
C49 C 1.2485(4) 0.5855(3) 0.9603(3) 0.0537(12) Uani 1 1 d . . .
H49A H 1.2395 0.6201 1.0053 0.064 Uiso 1 1 calc R . .
C50 C 1.1729(3) 0.5050(2) 0.9101(2) 0.0412(9) Uani 1 1 d . . .
H50A H 1.1127 0.4847 0.9214 0.049 Uiso 1 1 calc R . .
C51 C 1.1691(3) 0.3039(2) 0.7837(2) 0.0315(8) Uani 1 1 d . . .
C52 C 1.2286(3) 0.3008(2) 0.8506(2) 0.0359(9) Uani 1 1 d . . .
H52A H 1.2240 0.3274 0.9009 0.043 Uiso 1 1 calc R . .
C53 C 1.2946(3) 0.2597(2) 0.8460(3) 0.0428(10) Uani 1 1 d . . .
H53A H 1.3348 0.2585 0.8929 0.051 Uiso 1 1 calc R . .
C54 C 1.3022(3) 0.2206(3) 0.7737(3) 0.0465(11) Uani 1 1 d . . .
H54A H 1.3472 0.1921 0.7703 0.056 Uiso 1 1 calc R . .
C55 C 1.2441(3) 0.2232(3) 0.7067(3) 0.0489(11) Uani 1 1 d . . .
H55A H 1.2492 0.1965 0.6566 0.059 Uiso 1 1 calc R . .
C56 C 1.1780(3) 0.2643(2) 0.7113(2) 0.0404(9) Uani 1 1 d . . .
H56A H 1.1383 0.2655 0.6642 0.048 Uiso 1 1 calc R . .
C57 C 1.0535(3) 0.3585(2) 0.7110(2) 0.0308(8) Uani 1 1 d . . .
C58 C 1.0719(3) 0.4174(2) 0.6750(2) 0.0349(9) Uani 1 1 d . . .
H58A H 1.1262 0.4729 0.6966 0.042 Uiso 1 1 calc R . .
C59 C 0.9966(3) 0.3822(2) 0.5998(2) 0.0360(9) Uani 1 1 d . . .
H59A H 0.9913 0.4101 0.5624 0.043 Uiso 1 1 calc R . .
C60 C 0.9331(3) 0.3016(2) 0.5905(2) 0.0315(8) Uani 1 1 d . . .
C61 C 0.9320(3) 0.2013(2) 0.6689(2) 0.0376(9) Uani 1 1 d . . .
H61A H 0.8709 0.1605 0.6246 0.056 Uiso 1 1 calc R . .
H61B H 0.9178 0.2101 0.7189 0.056 Uiso 1 1 calc R . .
H61C H 0.9835 0.1771 0.6702 0.056 Uiso 1 1 calc R . .
C62 C 0.8343(3) 0.2378(2) 0.5260(2) 0.0331(8) Uani 1 1 d . . .
C63 C 0.8480(3) 0.1588(2) 0.4730(2) 0.0388(9) Uani 1 1 d . . .
C64 C 0.9370(3) 0.1483(2) 0.4875(2) 0.0373(9) Uani 1 1 d . . .
H64A H 0.9932 0.1914 0.5313 0.045 Uiso 1 1 calc R . .
C65 C 0.9471(3) 0.0768(3) 0.4399(3) 0.0464(10) Uani 1 1 d . . .
H65A H 1.0094 0.0709 0.4519 0.056 Uiso 1 1 calc R . .
C66 C 0.8676(4) 0.0141(3) 0.3752(3) 0.0526(12) Uani 1 1 d . . .
H66A H 0.8743 -0.0352 0.3426 0.063 Uiso 1 1 calc R . .
C67 C 0.7783(4) 0.0238(3) 0.3586(3) 0.0597(13) Uani 1 1 d . . .
H67A H 0.7227 -0.0191 0.3141 0.072 Uiso 1 1 calc R . .
C68 C 0.7685(4) 0.0955(3) 0.4059(3) 0.0547(12) Uani 1 1 d . . .
H68A H 0.7066 0.1020 0.3927 0.066 Uiso 1 1 calc R . .
C69 C 0.7997(3) 0.2855(2) 0.4729(2) 0.0365(9) Uani 1 1 d . . .
C70 C 0.8478(3) 0.3058(3) 0.4207(2) 0.0470(10) Uani 1 1 d . . .
H70A H 0.9014 0.2884 0.4163 0.056 Uiso 1 1 calc R . .
C71 C 0.8195(4) 0.3507(3) 0.3751(3) 0.0599(13) Uani 1 1 d . . .
H71A H 0.8546 0.3649 0.3405 0.072 Uiso 1 1 calc R . .
C72 C 0.7402(4) 0.3753(3) 0.3794(3) 0.0616(13) Uani 1 1 d . . .
H72A H 0.7202 0.4059 0.3477 0.074 Uiso 1 1 calc R . .
C73 C 0.6912(4) 0.3549(3) 0.4298(3) 0.0561(12) Uani 1 1 d . . .
H73A H 0.6370 0.3718 0.4332 0.067 Uiso 1 1 calc R . .
C74 C 0.7195(3) 0.3099(3) 0.4762(2) 0.0435(10) Uani 1 1 d . . .
H74A H 0.6838 0.2956 0.5104 0.052 Uiso 1 1 calc R . .
C75 C 0.7585(3) 0.2082(2) 0.5669(2) 0.0360(9) Uani 1 1 d . . .
C76 C 0.6807(3) 0.1295(3) 0.5452(3) 0.0454(10) Uani 1 1 d . . .
H76A H 0.6613 0.0793 0.4991 0.054 Uiso 1 1 calc R . .
C77 C 0.6351(3) 0.1371(3) 0.6035(3) 0.0516(11) Uani 1 1 d . . .
H77A H 0.5787 0.0933 0.6046 0.062 Uiso 1 1 calc R . .
C78 C 0.6874(3) 0.2195(3) 0.6584(3) 0.0430(10) Uani 1 1 d . . .
H78A H 0.6726 0.2425 0.7048 0.052 Uiso 1 1 calc R . .
C79 C 0.8903(3) 0.5090(2) 0.8295(2) 0.0347(9) Uani 1 1 d . . .
C80 C 0.9573(3) 0.5373(2) 0.7897(2) 0.0362(9) Uani 1 1 d . . .
H80A H 1.0256 0.5733 0.8196 0.043 Uiso 1 1 calc R . .
C81 C 0.9239(3) 0.5126(2) 0.7056(2) 0.0389(9) Uani 1 1 d . . .
H81A H 0.9707 0.5217 0.6783 0.047 Uiso 1 1 calc R . .
C82 C 0.8191(3) 0.4740(2) 0.6630(2) 0.0419(10) Uani 1 1 d . . .
H82A H 0.7945 0.4713 0.6102 0.050 Uiso 1 1 calc R . .
C83 C 0.7525(3) 0.4396(2) 0.7011(2) 0.0426(10) Uani 1 1 d . . .
H83A H 0.6839 0.4053 0.6710 0.051 Uiso 1 1 calc R . .
C84 C 0.7876(3) 0.4562(2) 0.7847(2) 0.0391(9) Uani 1 1 d . . .
H84A H 0.7429 0.4323 0.8097 0.047 Uiso 1 1 calc R . .
C85 C 0.9284(4) 0.5254(3) 0.9167(2) 0.0573(13) Uani 1 1 d . . .
H85A H 1.0001 0.5624 0.9385 0.086 Uiso 1 1 calc R . .
H85B H 0.9175 0.4695 0.9240 0.086 Uiso 1 1 calc R . .
H85C H 0.8925 0.5550 0.9443 0.086 Uiso 1 1 calc R . .
C86 C 0.6788(6) 0.6127(5) 0.4082(4) 0.105(2) Uani 1 1 d . . .
H86A H 0.7491 0.6243 0.4335 0.158 Uiso 1 1 calc R . .
H86B H 0.6663 0.6043 0.3520 0.158 Uiso 1 1 calc R . .
H86C H 0.6359 0.5598 0.4129 0.158 Uiso 1 1 calc R . .
C87 C 0.5575(4) 0.6732(4) 0.4134(3) 0.0858(19) Uani 1 1 d . . .
H87A H 0.5121 0.6209 0.4184 0.103 Uiso 1 1 calc R . .
H87B H 0.5416 0.6641 0.3564 0.103 Uiso 1 1 calc R . .
C88 C 0.5412(5) 0.7503(5) 0.4547(5) 0.106(2) Uani 1 1 d . . .
H88A H 0.5834 0.8017 0.4465 0.128 Uiso 1 1 calc R . .
H88B H 0.4705 0.7408 0.4315 0.128 Uiso 1 1 calc R . .
C89 C 0.5446(5) 0.8388(5) 0.5761(6) 0.133(3) Uani 1 1 d . . .
H89A H 0.5625 0.8464 0.6323 0.200 Uiso 1 1 calc R . .
H89B H 0.4736 0.8275 0.5550 0.200 Uiso 1 1 calc R . .
H89C H 0.5850 0.8921 0.5704 0.200 Uiso 1 1 calc R . .
C90 C 0.7969(4) 0.9481(4) 0.5433(3) 0.0749(15) Uani 1 1 d . . .
H90A H 0.7544 0.8988 0.4936 0.112 Uiso 1 1 calc R . .
H90B H 0.8566 0.9839 0.5356 0.112 Uiso 1 1 calc R . .
H90C H 0.7597 0.9838 0.5591 0.112 Uiso 1 1 calc R . .
C91 C 0.8870(4) 0.9840(3) 0.6781(3) 0.0626(13) Uani 1 1 d . . .
H91A H 0.9372 1.0303 0.6695 0.075 Uiso 1 1 calc R . .
H91B H 0.9236 0.9599 0.7113 0.075 Uiso 1 1 calc R . .
C92 C 0.8307(4) 1.0237(3) 0.7218(3) 0.0689(14) Uani 1 1 d . . .
H92A H 0.8775 1.0723 0.7718 0.083 Uiso 1 1 calc R . .
H92B H 0.7928 1.0475 0.6893 0.083 Uiso 1 1 calc R . .
C93 C 0.7175(5) 0.9925(5) 0.7887(4) 0.151(4) Uani 1 1 d . . .
H93A H 0.6730 0.9449 0.7991 0.227 Uiso 1 1 calc R . .
H93B H 0.6784 1.0200 0.7632 0.227 Uiso 1 1 calc R . .
H93C H 0.7679 1.0361 0.8389 0.227 Uiso 1 1 calc R . .
C94 C 0.4927(5) 0.8923(5) 0.1778(4) 0.095(4) Uiso 0.50 1 d PRD A 1
C95 C 0.5495(5) 0.9059(5) 0.1289(4) 0.067(3) Uiso 0.50 1 d PRD A 1
H95A H 0.5467 0.8591 0.0861 0.080 Uiso 0.50 1 calc PR B 1
C96 C 0.6180(11) 1.0028(10) 0.1488(9) 0.092(5) Uiso 0.50 1 d PD A 1
H96A H 0.6613 1.0165 0.1195 0.110 Uiso 0.50 1 calc PR A 1
C97 C 0.6159(11) 1.0609(11) 0.2019(8) 0.085(4) Uiso 0.50 1 d PD A 1
H97A H 0.6566 1.1194 0.2109 0.102 Uiso 0.50 1 calc PR A 1
C98 C 0.5655(9) 1.0494(8) 0.2443(7) 0.084(3) Uiso 0.50 1 d PD A 1
H98A H 0.5676 1.0986 0.2842 0.101 Uiso 0.50 1 calc PR A 1
C99 C 0.4957(14) 0.9531(12) 0.2340(10) 0.119(6) Uiso 0.50 1 d PD A 1
H99A H 0.4590 0.9429 0.2686 0.143 Uiso 0.50 1 calc PR A 1
C100 C 0.4309(8) 0.7934(7) 0.1650(6) 0.115(5) Uiso 0.50 1 d PD A 1
H10B H 0.4381 0.7541 0.1195 0.173 Uiso 0.50 1 calc PR A 1
H10C H 0.3601 0.7832 0.1550 0.173 Uiso 0.50 1 calc PR A 1
H10D H 0.4564 0.7820 0.2127 0.173 Uiso 0.50 1 calc PR A 1
C101 C 0.5814(8) 1.0183(7) 0.2017(6) 0.101(5) Uiso 0.50 1 d PRD A 2
C102 C 0.5193(8) 0.9873(7) 0.2422(6) 0.102(6) Uiso 0.50 1 d PRD A 2
H10H H 0.5113 1.0256 0.2856 0.123 Uiso 0.50 1 calc PR A 2
C103 C 0.4619(19) 0.8831(15) 0.2111(15) 0.202(11) Uiso 0.50 1 d PD A 2
H10I H 0.4121 0.8580 0.2317 0.243 Uiso 0.50 1 calc PR A 2
C104 C 0.4819(15) 0.8373(13) 0.1623(11) 0.140(7) Uiso 0.50 1 d PD A 2
H10J H 0.4642 0.7775 0.1560 0.167 Uiso 0.50 1 calc PR A 2
C105 C 0.5241(16) 0.8648(13) 0.1204(12) 0.156(8) Uiso 0.50 1 d PD A 2
H10K H 0.5166 0.8242 0.0710 0.187 Uiso 0.50 1 calc PR A 2
C106 C 0.5900(11) 0.9626(10) 0.1428(8) 0.084(4) Uiso 0.50 1 d PD A 2
H10L H 0.6340 0.9809 0.1152 0.100 Uiso 0.50 1 calc PR A 2
C107 C 0.6604(14) 1.1118(10) 0.2312(12) 0.149(7) Uiso 0.50 1 d PD A 2
H10E H 0.6500 1.1494 0.2758 0.223 Uiso 0.50 1 calc PR A 2
H10F H 0.6545 1.1343 0.1880 0.223 Uiso 0.50 1 calc PR A 2
H10G H 0.7273 1.1115 0.2485 0.223 Uiso 0.50 1 calc PR A 2

loop_
_atom_site_aniso_label
_atom_site_aniso_U_11
_atom_site_aniso_U_22
_atom_site_aniso_U_33
_atom_site_aniso_U_23
_atom_site_aniso_U_13
_atom_site_aniso_U_12
Ti1 0.0280(3) 0.0246(3) 0.0259(3) 0.0091(3) 0.0074(3) 0.0109(3)
N1 0.0310(16) 0.0297(16) 0.0301(17) 0.0107(13) 0.0092(13) 0.0117(13)
N2 0.0243(15) 0.0253(15) 0.0287(15) 0.0109(12) 0.0085(12) 0.0098(12)
N3 0.0295(16) 0.0279(15) 0.0265(16) 0.0098(13) 0.0070(13) 0.0099(13)
Ti2 0.0399(4) 0.0262(3) 0.0313(4) 0.0079(3) 0.0050(3) 0.0164(3)
N4 0.0353(17) 0.0264(15) 0.0299(16) 0.0106(13) 0.0090(14) 0.0130(13)
N5 0.0338(17) 0.0284(16) 0.0307(16) 0.0108(13) 0.0073(14) 0.0060(14)
N6 0.0333(17) 0.0288(16) 0.0375(18) 0.0111(14) 0.0130(14) 0.0124(14)
K1 0.0471(6) 0.0482(5) 0.0424(5) 0.0142(4) 0.0066(4) 0.0133(4)
O1 0.089(3) 0.094(3) 0.051(2) 0.004(2) 0.010(2) 0.016(2)
O2 0.097(3) 0.110(4) 0.089(3) 0.015(3) -0.007(3) 0.056(3)
O3 0.071(2) 0.0442(18) 0.075(2) 0.0246(18) 0.0214(19) 0.0209(17)
O4 0.104(3) 0.107(3) 0.111(3) 0.076(3) 0.061(3) 0.071(3)
C1 0.037(2) 0.036(2) 0.031(2) 0.0128(17) 0.0115(17) 0.0135(18)
C2 0.040(2) 0.045(2) 0.030(2) 0.0172(18) 0.0136(18) 0.0154(19)
C3 0.040(2) 0.034(2) 0.040(2) 0.0193(18) 0.0188(18) 0.0148(18)
C4 0.0275(19) 0.0272(18) 0.034(2) 0.0099(16) 0.0098(16) 0.0099(15)
C5 0.0280(19) 0.0280(18) 0.033(2) 0.0121(16) 0.0107(16) 0.0110(15)
C6 0.0271(19) 0.0257(18) 0.041(2) 0.0144(16) 0.0132(17) 0.0066(15)
C7 0.036(2) 0.039(2) 0.047(2) 0.0093(19) 0.0121(19) 0.0175(18)
C8 0.042(3) 0.050(3) 0.073(3) 0.012(2) 0.019(2) 0.027(2)
C9 0.035(2) 0.052(3) 0.068(3) 0.020(2) 0.005(2) 0.023(2)
C10 0.037(2) 0.049(3) 0.049(3) 0.014(2) 0.005(2) 0.015(2)
C11 0.033(2) 0.039(2) 0.043(2) 0.0099(18) 0.0098(18) 0.0154(18)
C12 0.032(2) 0.0282(19) 0.036(2) 0.0115(16) 0.0091(17) 0.0132(16)
C13 0.035(2) 0.033(2) 0.039(2) 0.0105(17) 0.0087(17) 0.0120(17)
C14 0.048(3) 0.035(2) 0.049(2) 0.0088(19) 0.013(2) 0.021(2)
C15 0.051(3) 0.023(2) 0.068(3) 0.015(2) 0.011(2) 0.0095(19)
C16 0.046(3) 0.033(2) 0.063(3) 0.023(2) 0.017(2) 0.0063(19)
C17 0.036(2) 0.033(2) 0.045(2) 0.0161(18) 0.0123(18) 0.0087(17)
C18 0.0261(18) 0.0220(17) 0.0273(18) 0.0051(14) 0.0061(15) 0.0084(14)
C19 0.0259(18) 0.0258(18) 0.0260(18) 0.0075(15) 0.0042(15) 0.0108(15)
C20 0.0293(19) 0.0242(17) 0.0253(18) 0.0072(14) 0.0088(15) 0.0109(15)
C21 0.0293(19) 0.0261(18) 0.0233(18) 0.0069(15) 0.0086(15) 0.0095(15)
C22 0.032(2) 0.037(2) 0.038(2) 0.0184(17) 0.0090(17) 0.0168(17)
C23 0.0224(18) 0.0292(18) 0.0299(19) 0.0093(15) 0.0073(15) 0.0100(15)
C24 0.030(2) 0.035(2) 0.034(2) 0.0120(17) 0.0125(16) 0.0130(17)
C25 0.032(2) 0.043(2) 0.043(2) 0.0078(19) 0.0131(18) 0.0149(18)
C26 0.061(3) 0.040(2) 0.059(3) 0.004(2) 0.025(2) 0.020(2)
C27 0.066(3) 0.063(3) 0.068(3) 0.016(3) 0.028(3) 0.044(3)
C28 0.044(3) 0.067(3) 0.069(3) 0.018(3) 0.019(2) 0.036(2)
C29 0.031(2) 0.045(2) 0.046(2) 0.0113(19) 0.0130(18) 0.0152(18)
C30 0.0217(18) 0.035(2) 0.032(2) 0.0114(16) 0.0072(15) 0.0092(16)
C31 0.029(2) 0.038(2) 0.034(2) 0.0088(17) 0.0072(17) 0.0029(17)
C32 0.036(2) 0.055(3) 0.040(2) 0.021(2) 0.0119(19) 0.005(2)
C33 0.042(2) 0.048(3) 0.053(3) 0.027(2) 0.015(2) 0.007(2)
C34 0.055(3) 0.029(2) 0.052(3) 0.0094(19) 0.016(2) 0.0012(19)
C35 0.044(2) 0.036(2) 0.033(2) 0.0109(18) 0.0109(18) 0.0075(18)
C36 0.0268(19) 0.0262(18) 0.0297(19) 0.0089(15) 0.0061(15) 0.0076(15)
C37 0.028(2) 0.034(2) 0.038(2) 0.0133(17) 0.0067(16) 0.0144(16)
C38 0.033(2) 0.040(2) 0.0262(19) 0.0108(17) -0.0006(16) 0.0111(17)
C39 0.033(2) 0.035(2) 0.027(2) 0.0090(16) 0.0072(16) 0.0097(17)
C40 0.036(2) 0.033(2) 0.038(2) 0.0117(17) 0.0142(18) 0.0125(17)
C41 0.044(2) 0.038(2) 0.040(2) 0.0202(19) 0.0147(19) 0.0115(19)
C42 0.042(2) 0.039(2) 0.035(2) 0.0186(18) 0.0070(18) 0.0181(18)
C43 0.033(2) 0.0222(17) 0.0291(19) 0.0070(15) 0.0049(16) 0.0079(15)
C44 0.034(2) 0.0256(18) 0.031(2) 0.0105(15) 0.0074(16) 0.0107(16)
C45 0.031(2) 0.0293(19) 0.037(2) 0.0154(17) 0.0020(16) 0.0116(16)
C46 0.041(2) 0.036(2) 0.054(3) 0.018(2) 0.014(2) 0.0103(19)
C47 0.038(2) 0.038(2) 0.071(3) 0.022(2) 0.009(2) 0.006(2)
C48 0.046(3) 0.029(2) 0.077(4) 0.013(2) -0.007(2) 0.002(2)
C49 0.059(3) 0.036(2) 0.044(3) 0.000(2) 0.002(2) 0.014(2)
C50 0.040(2) 0.034(2) 0.040(2) 0.0075(18) 0.0040(18) 0.0139(18)
C51 0.0270(19) 0.0244(18) 0.037(2) 0.0103(16) 0.0085(16) 0.0054(15)
C52 0.033(2) 0.0272(19) 0.043(2) 0.0133(17) 0.0098(18) 0.0072(16)
C53 0.035(2) 0.035(2) 0.055(3) 0.018(2) 0.0073(19) 0.0127(18)
C54 0.034(2) 0.033(2) 0.067(3) 0.012(2) 0.015(2) 0.0139(18)
C55 0.052(3) 0.044(2) 0.053(3) 0.009(2) 0.023(2) 0.025(2)
C56 0.041(2) 0.036(2) 0.039(2) 0.0087(18) 0.0097(18) 0.0147(18)
C57 0.0291(19) 0.0296(19) 0.034(2) 0.0119(16) 0.0099(16) 0.0115(16)
C58 0.038(2) 0.0239(18) 0.037(2) 0.0110(16) 0.0070(17) 0.0080(16)
C59 0.046(2) 0.0272(19) 0.036(2) 0.0154(17) 0.0093(18) 0.0156(18)
C60 0.035(2) 0.031(2) 0.0275(19) 0.0066(16) 0.0092(16) 0.0175(17)
C61 0.038(2) 0.0262(19) 0.036(2) 0.0097(17) 0.0027(17) 0.0058(17)
C62 0.034(2) 0.0291(19) 0.0285(19) 0.0050(16) 0.0041(16) 0.0112(16)
C63 0.047(2) 0.033(2) 0.033(2) 0.0083(17) 0.0118(18) 0.0155(18)
C64 0.046(2) 0.033(2) 0.034(2) 0.0136(17) 0.0156(18) 0.0156(18)
C65 0.058(3) 0.045(2) 0.052(3) 0.024(2) 0.030(2) 0.027(2)
C66 0.075(3) 0.036(2) 0.050(3) 0.011(2) 0.029(3) 0.024(2)
C67 0.074(3) 0.045(3) 0.041(3) -0.003(2) 0.011(2) 0.022(2)
C68 0.052(3) 0.052(3) 0.042(3) -0.001(2) 0.002(2) 0.022(2)
C69 0.037(2) 0.032(2) 0.028(2) 0.0013(16) 0.0015(17) 0.0135(17)
C70 0.053(3) 0.060(3) 0.040(2) 0.019(2) 0.017(2) 0.035(2)
C71 0.068(3) 0.079(3) 0.049(3) 0.033(3) 0.023(2) 0.039(3)
C72 0.075(3) 0.076(3) 0.047(3) 0.031(3) 0.012(3) 0.045(3)
C73 0.053(3) 0.069(3) 0.047(3) 0.018(2) 0.003(2) 0.037(3)
C74 0.044(2) 0.048(2) 0.032(2) 0.0094(19) 0.0054(18) 0.019(2)
C75 0.034(2) 0.029(2) 0.037(2) 0.0079(17) 0.0036(17) 0.0116(17)
C76 0.040(2) 0.029(2) 0.050(3) 0.0060(19) 0.005(2) 0.0064(18)
C77 0.032(2) 0.040(2) 0.074(3) 0.024(2) 0.014(2) 0.0021(19)
C78 0.032(2) 0.044(2) 0.048(2) 0.016(2) 0.0139(19) 0.0106(19)
C79 0.047(2) 0.0289(19) 0.032(2) 0.0110(16) 0.0091(18) 0.0223(18)
C80 0.033(2) 0.0292(19) 0.042(2) 0.0108(17) 0.0045(17) 0.0137(17)
C81 0.048(2) 0.040(2) 0.044(2) 0.0207(19) 0.025(2) 0.0268(19)
C82 0.064(3) 0.030(2) 0.029(2) 0.0093(17) 0.0045(19) 0.024(2)
C83 0.033(2) 0.028(2) 0.054(3) 0.0083(19) -0.0018(19) 0.0136(17)
C84 0.046(2) 0.031(2) 0.052(3) 0.0221(19) 0.025(2) 0.0184(18)
C85 0.100(4) 0.051(3) 0.032(2) 0.016(2) 0.015(2) 0.048(3)
C86 0.123(6) 0.086(5) 0.081(4) 0.009(4) 0.046(4) 0.019(4)
C87 0.068(4) 0.083(4) 0.059(3) 0.026(3) -0.016(3) -0.004(3)
C88 0.078(5) 0.093(5) 0.104(6) 0.027(4) -0.019(4) 0.019(4)
C89 0.073(5) 0.112(6) 0.179(8) 0.007(6) 0.016(5) 0.048(4)
C90 0.080(4) 0.077(4) 0.071(4) 0.031(3) 0.029(3) 0.029(3)
C91 0.064(3) 0.043(3) 0.080(4) 0.030(3) 0.015(3) 0.020(2)
C92 0.090(4) 0.058(3) 0.067(3) 0.035(3) 0.023(3) 0.033(3)
C93 0.195(10) 0.206(10) 0.194(9) 0.139(9) 0.140(9) 0.149(9)

loop_
_atom_type_symbol
_atom_type_description
_atom_type_scat_dispersion_real
_atom_type_scat_dispersion_imag
_atom_type_scat_source
C C 0.0033 0.0016 'International Tables Vol C Tables 4.2.6.8 and 6.1.1.4'
H H 0.0000 0.0000 'International Tables Vol C Tables 4.2.6.8 and 6.1.1.4'
N N 0.0061 0.0033 'International Tables Vol C Tables 4.2.6.8 and 6.1.1.4'
O O 0.0106 0.0060 'International Tables Vol C Tables 4.2.6.8 and 6.1.1.4'
K K 0.2009 0.2494 'International Tables Vol C Tables 4.2.6.8 and 6.1.1.4'
Ti Ti 0.2776 0.4457 'International Tables Vol C Tables 4.2.6.8 and 6.1.1.4'

loop_
_geom_angle_atom_site_label_1
_geom_angle_atom_site_label_2
_geom_angle_atom_site_label_3
_geom_angle
N1 Ti1 C82 95.18(14)
N1 Ti1 N3 89.01(11)
C82 Ti1 N3 97.18(13)
N1 Ti1 C83 129.89(14)
C82 Ti1 C83 36.60(15)
N3 Ti1 C83 86.22(12)
N1 Ti1 C80 99.95(13)
C82 Ti1 C80 65.96(14)
N3 Ti1 C80 161.38(12)
C83 Ti1 C80 75.49(14)
N1 Ti1 C79 133.91(13)
C82 Ti1 C79 77.77(13)
N3 Ti1 C79 136.86(13)
C83 Ti1 C79 64.14(14)
C80 Ti1 C79 35.41(13)
N1 Ti1 C81 83.88(12)
C82 Ti1 C81 36.28(15)
N3 Ti1 C81 131.20(13)
C83 Ti1 C81 63.39(15)
C80 Ti1 C81 35.64(14)
C79 Ti1 C81 63.52(13)
N1 Ti1 C84 157.58(12)
C82 Ti1 C84 65.32(14)
N3 Ti1 C84 103.75(13)
C83 Ti1 C84 35.64(14)
C80 Ti1 C84 62.90(14)
C79 Ti1 C84 34.99(14)
C81 Ti1 C84 73.83(13)
N1 Ti1 C20 107.71(11)
C82 Ti1 C20 156.31(13)
N3 Ti1 C20 89.43(11)
C83 Ti1 C20 122.06(14)
C80 Ti1 C20 103.13(12)
C79 Ti1 C20 81.86(12)
C81 Ti1 C20 138.61(13)
C84 Ti1 C20 91.02(12)
N1 Ti1 C19 84.80(11)
C82 Ti1 C19 152.59(13)
N3 Ti1 C19 110.22(10)
C83 Ti1 C19 142.88(13)
C80 Ti1 C19 86.98(12)
C79 Ti1 C19 82.57(12)
C81 Ti1 C19 117.03(13)
C84 Ti1 C19 107.24(13)
C20 Ti1 C19 31.11(11)
C1 N1 C4 105.0(3)
C1 N1 Ti1 118.5(2)
C4 N1 Ti1 136.3(2)
C21 N2 C18 109.6(3)
C21 N2 C22 125.3(3)
C18 N2 C22 124.9(3)
C36 N3 C39 105.2(3)
C36 N3 Ti1 132.4(2)
C39 N3 Ti1 121.6(2)
N4 Ti2 N6 98.64(12)
N4 Ti2 C81 131.43(14)
N6 Ti2 C81 126.98(14)
N4 Ti2 C83 139.17(14)
N6 Ti2 C83 86.83(13)
C81 Ti2 C83 67.43(15)
N4 Ti2 C84 103.54(13)
N6 Ti2 C84 107.22(14)
C81 Ti2 C84 80.22(14)
C83 Ti2 C84 37.69(15)
N4 Ti2 C82 163.77(13)
N6 Ti2 C82 96.66(13)
C81 Ti2 C82 36.96(15)
C83 Ti2 C82 36.56(15)
C84 Ti2 C82 66.50(15)
N4 Ti2 C80 99.87(13)
N6 Ti2 C80 161.26(13)
C81 Ti2 C80 36.97(14)
C83 Ti2 C80 77.28(14)
C84 Ti2 C80 65.47(14)
C82 Ti2 C80 64.64(14)
N4 Ti2 C79 88.07(12)
N6 Ti2 C79 142.90(13)
C81 Ti2 C79 66.39(14)
C83 Ti2 C79 65.76(14)
C84 Ti2 C79 36.35(14)
C82 Ti2 C79 76.43(13)
C80 Ti2 C79 35.64(14)
C40 N4 C43 105.7(3)
C40 N4 Ti2 118.4(2)
C43 N4 Ti2 135.4(2)
C60 N5 C57 109.0(3)
C60 N5 C61 125.9(3)
C57 N5 C61 124.4(3)
C78 N6 C75 105.8(3)
C78 N6 Ti2 117.9(2)
C75 N6 Ti2 135.4(2)
O1 K1 O2 61.32(15)
O1 K1 O3 90.83(12)
O2 K1 O3 83.64(14)
O1 K1 C2 93.28(13)
O2 K1 C2 152.96(14)
O3 K1 C2 87.92(11)
O1 K1 C38 86.76(12)
O2 K1 C38 77.20(14)
O3 K1 C38 159.33(11)
C2 K1 C38 112.70(11)
O1 K1 C1 98.71(13)
O2 K1 C1 155.60(13)
O3 K1 C1 112.20(11)
C2 K1 C1 25.09(10)
C38 K1 C1 88.45(10)
O1 K1 C22 172.98(12)
O2 K1 C22 114.26(13)
O3 K1 C22 94.10(10)
C2 K1 C22 91.89(10)
C38 K1 C22 86.87(10)
C1 K1 C22 84.06(9)
O1 K1 C39 93.41(12)
O2 K1 C39 100.97(13)
O3 K1 C39 174.85(10)
C2 K1 C39 88.91(10)
C38 K1 C39 24.38(9)
C1 K1 C39 64.25(10)
C22 K1 C39 81.95(9)
O1 K1 C3 114.26(12)
O2 K1 C3 158.95(14)
O3 K1 C3 75.71(10)
C2 K1 C3 24.58(10)
C38 K1 C3 123.81(10)
C1 K1 C3 39.37(10)
C22 K1 C3 71.91(9)
C39 K1 C3 99.84(9)
O1 K1 C37 106.56(12)
O2 K1 C37 76.84(14)
O3 K1 C37 142.75(10)
C2 K1 C37 122.58(10)
C38 K1 C37 23.52(9)
C1 K1 C37 97.72(10)
C22 K1 C37 66.58(9)
C39 K1 C37 38.02(9)
C3 K1 C37 122.66(9)
C86 O1 C87 113.9(5)
C86 O1 K1 116.1(4)
C87 O1 K1 114.9(3)
C88 O2 C89 115.0(6)
C88 O2 K1 115.6(4)
C89 O2 K1 116.0(4)
C90 O3 C91 113.0(4)
C90 O3 K1 127.6(3)
C91 O3 K1 116.2(3)
C93 O4 C92 112.5(5)
C2 C1 N1 111.4(3)
C2 C1 K1 72.4(2)
N1 C1 K1 93.7(2)
C1 C2 C3 106.5(3)
C1 C2 K1 82.5(2)
C3 C2 K1 89.9(2)
C4 C3 C2 106.8(3)
C4 C3 K1 90.2(2)
C2 C3 K1 65.5(2)
N1 C4 C3 110.2(3)
N1 C4 C5 119.4(3)
C3 C4 C5 130.3(3)
C18 C5 C6 106.7(3)
C18 C5 C4 105.1(3)
C6 C5 C4 111.9(3)
C18 C5 C12 115.8(3)
C6 C5 C12 105.8(3)
C4 C5 C12 111.6(3)
C7 C6 C11 118.1(4)
C7 C6 C5 122.2(3)
C11 C6 C5 119.7(3)
C8 C7 C6 120.5(4)
C9 C8 C7 120.8(4)
C8 C9 C10 119.2(4)
C9 C10 C11 120.0(4)
C10 C11 C6 121.4(4)
C13 C12 C17 117.6(3)
C13 C12 C5 124.0(3)
C17 C12 C5 118.2(3)
C12 C13 C14 121.2(4)
C15 C14 C13 120.5(4)
C14 C15 C16 119.5(4)
C17 C16 C15 120.1(4)
C16 C17 C12 121.0(4)
C19 C18 N2 107.2(3)
C19 C18 C5 127.3(3)
N2 C18 C5 123.2(3)
C18 C19 C20 108.3(3)
C18 C19 Ti1 89.2(2)
C20 C19 Ti1 70.44(18)
C21 C20 C19 107.4(3)
C21 C20 Ti1 86.2(2)
C19 C20 Ti1 78.45(19)
N2 C21 C20 107.4(3)
N2 C21 C23 122.2(3)
C20 C21 C23 129.7(3)
N2 C22 K1 121.1(2)
C21 C23 C36 105.3(3)
C21 C23 C24 111.6(3)
C36 C23 C24 114.5(3)
C21 C23 C30 109.1(3)
C36 C23 C30 109.1(3)
C24 C23 C30 107.2(3)
C25 C24 C29 117.9(3)
C25 C24 C23 121.2(3)
C29 C24 C23 120.8(3)
C24 C25 C26 121.2(4)
C27 C26 C25 119.7(4)
C28 C27 C26 119.5(4)
C27 C28 C29 120.4(4)
C28 C29 C24 121.1(4)
C31 C30 C35 117.9(3)
C31 C30 C23 120.5(3)
C35 C30 C23 121.6(3)
C30 C31 C32 121.5(4)
C31 C32 C33 119.8(4)
C34 C33 C32 119.3(4)
C33 C34 C35 121.0(4)
C30 C35 C34 120.3(4)
N3 C36 C37 110.7(3)
N3 C36 C23 116.8(3)
C37 C36 C23 132.3(3)
C36 C37 C38 106.2(3)
C36 C37 K1 90.7(2)
C38 C37 K1 64.4(2)
C39 C38 C37 106.8(3)
C39 C38 K1 82.1(2)
C37 C38 K1 92.1(2)
C38 C39 N3 111.1(3)
C38 C39 K1 73.5(2)
N3 C39 K1 95.2(2)
C41 C40 N4 111.7(3)
C40 C41 C42 105.6(3)
C43 C42 C41 108.0(3)
N4 C43 C42 109.0(3)
N4 C43 C44 120.2(3)
C42 C43 C44 130.8(3)
C57 C44 C43 107.4(3)
C57 C44 C45 110.3(3)
C43 C44 C45 111.5(3)
C57 C44 C51 110.3(3)
C43 C44 C51 113.4(3)
C45 C44 C51 103.9(3)
C50 C45 C46 117.7(4)
C50 C45 C44 121.8(3)
C46 C45 C44 120.3(3)
C47 C46 C45 121.6(4)
C48 C47 C46 119.6(4)
C47 C48 C49 120.4(4)
C48 C49 C50 120.0(4)
C45 C50 C49 120.7(4)
C52 C51 C56 117.6(3)
C52 C51 C44 120.4(3)
C56 C51 C44 121.5(3)
C51 C52 C53 121.5(4)
C54 C53 C52 120.1(4)
C55 C54 C53 119.3(4)
C54 C55 C56 120.6(4)
C55 C56 C51 121.0(4)
C58 C57 N5 107.1(3)
C58 C57 C44 132.2(3)
N5 C57 C44 120.7(3)
C57 C58 C59 108.4(3)
C60 C59 C58 108.1(3)
C59 C60 N5 107.4(3)
C59 C60 C62 131.5(3)
N5 C60 C62 120.9(3)
C60 C62 C75 107.8(3)
C60 C62 C69 108.5(3)
C75 C62 C69 111.0(3)
C60 C62 C63 110.4(3)
C75 C62 C63 111.3(3)
C69 C62 C63 107.9(3)
C64 C63 C68 117.0(4)
C64 C63 C62 122.8(3)
C68 C63 C62 120.1(4)
C63 C64 C65 121.8(4)
C66 C65 C64 120.4(4)
C67 C66 C65 119.0(4)
C66 C67 C68 120.5(4)
C67 C68 C63 121.3(4)
C70 C69 C74 117.7(4)
C70 C69 C62 121.1(3)
C74 C69 C62 121.2(4)
C71 C70 C69 121.4(4)
C70 C71 C72 120.3(4)
C73 C72 C71 119.0(4)
C72 C73 C74 121.0(4)
C73 C74 C69 120.5(4)
C76 C75 N6 109.5(4)
C76 C75 C62 130.4(4)
N6 C75 C62 120.1(3)
C75 C76 C77 107.2(4)
C78 C77 C76 106.4(4)
C77 C78 N6 111.1(4)
C80 C79 C84 119.4(3)
C80 C79 C85 120.6(4)
C84 C79 C85 119.6(4)
C80 C79 Ti2 71.2(2)
C84 C79 Ti2 68.5(2)
C85 C79 Ti2 127.2(3)
C80 C79 Ti1 70.7(2)
C84 C79 Ti1 74.3(2)
C85 C79 Ti1 132.5(3)
Ti2 C79 Ti1 100.31(14)
C79 C80 C81 121.0(4)
C79 C80 Ti2 73.2(2)
C81 C80 Ti2 67.3(2)
C79 C80 Ti1 73.8(2)
C81 C80 Ti1 74.0(2)
Ti2 C80 Ti1 102.31(15)
C82 C81 C80 119.0(4)
C82 C81 Ti2 75.8(2)
C80 C81 Ti2 75.7(2)
C82 C81 Ti1 66.3(2)
C80 C81 Ti1 70.4(2)
Ti2 C81 Ti1 104.31(16)
C81 C82 C83 118.6(3)
C81 C82 Ti1 77.4(2)
C83 C82 Ti1 75.5(2)
C81 C82 Ti2 67.3(2)
C83 C82 Ti2 68.7(2)
Ti1 C82 Ti2 105.48(16)
C82 C83 C84 120.8(4)
C82 C83 Ti2 74.7(2)
C84 C83 Ti2 71.7(2)
C82 C83 Ti1 67.9(2)
C84 C83 Ti1 75.5(2)
Ti2 C83 Ti1 104.79(16)
C79 C84 C83 119.0(4)
C79 C84 Ti2 75.2(2)
C83 C84 Ti2 70.6(2)
C79 C84 Ti1 70.7(2)
C83 C84 Ti1 68.8(2)
Ti2 C84 Ti1 101.48(15)
O1 C87 C88 110.9(5)
O2 C88 C87 112.4(6)
O3 C91 C92 113.9(4)
O4 C92 C91 108.2(4)
C95 C94 C99 122.8(10)
C95 C94 C100 116.9(4)
C99 C94 C100 120.0(10)
C94 C95 C96 115.6(6)
C97 C96 C95 119.9(14)
C98 C97 C96 124.7(17)
C97 C98 C99 121.2(13)
C98 C99 C94 115.7(13)
C102 C101 C106 119.4(9)
C102 C101 C107 124.9(8)
C106 C101 C107 114.2(13)
C101 C102 C103 115.9(9)
C104 C103 C102 120(2)
C103 C104 C105 122(2)
C104 C105 C106 123.7(18)
C105 C106 C101 116.1(14)

loop_
_geom_bond_atom_site_label_1
_geom_bond_atom_site_label_2
_geom_bond_distance
Ti1 N1 2.195(3)
Ti1 C82 2.208(4)
Ti1 N3 2.218(3)
Ti1 C83 2.306(4)
Ti1 C80 2.307(4)
Ti1 C79 2.347(4)
Ti1 C81 2.353(4)
Ti1 C84 2.394(4)
Ti1 C20 2.581(3)
Ti1 C19 2.683(3)
N1 C1 1.376(5)
N1 C4 1.382(4)
N2 C21 1.378(4)
N2 C18 1.385(4)
N2 C22 1.455(4)
N3 C36 1.371(4)
N3 C39 1.379(4)
Ti2 N4 2.115(3)
Ti2 N6 2.145(3)
Ti2 C81 2.189(4)
Ti2 C83 2.222(4)
Ti2 C84 2.238(4)
Ti2 C82 2.300(4)
Ti2 C80 2.300(4)
Ti2 C79 2.326(4)
N4 C40 1.373(5)
N4 C43 1.383(5)
N5 C60 1.387(5)
N5 C57 1.397(5)
N5 C61 1.475(5)
N6 C78 1.366(5)
N6 C75 1.382(5)
K1 O1 2.719(4)
K1 O2 2.741(4)
K1 O3 2.745(3)
K1 C2 3.069(4)
K1 C38 3.170(4)
K1 C1 3.191(4)
K1 C22 3.208(4)
K1 C39 3.274(4)
K1 C3 3.373(4)
K1 C37 3.514(4)
O1 C86 1.399(8)
O1 C87 1.416(7)
O2 C88 1.352(8)
O2 C89 1.417(8)
O3 C90 1.417(6)
O3 C91 1.424(6)
O4 C93 1.398(7)
O4 C92 1.401(6)
C1 C2 1.365(5)
C2 C3 1.403(5)
C3 C4 1.382(5)
C4 C5 1.540(5)
C5 C18 1.523(5)
C5 C6 1.543(5)
C5 C12 1.541(5)
C6 C7 1.383(5)
C6 C11 1.387(5)
C7 C8 1.382(6)
C8 C9 1.378(6)
C9 C10 1.377(6)
C10 C11 1.378(6)
C12 C13 1.379(5)
C12 C17 1.401(5)
C13 C14 1.384(5)
C14 C15 1.362(6)
C15 C16 1.387(6)
C16 C17 1.374(5)
C18 C19 1.370(5)
C19 C20 1.415(5)
C20 C21 1.381(5)
C21 C23 1.509(5)
C23 C36 1.532(5)
C23 C24 1.545(5)
C23 C30 1.558(5)
C24 C25 1.385(5)
C24 C29 1.381(5)
C25 C26 1.387(6)
C26 C27 1.381(7)
C27 C28 1.372(7)
C28 C29 1.381(6)
C30 C31 1.380(5)
C30 C35 1.389(5)
C31 C32 1.381(6)
C32 C33 1.385(6)
C33 C34 1.358(6)
C34 C35 1.391(6)
C36 C37 1.386(5)
C37 C38 1.404(5)
C38 C39 1.365(5)
C40 C41 1.360(5)
C41 C42 1.404(6)
C42 C43 1.379(5)
C43 C44 1.533(5)
C44 C57 1.510(5)
C44 C45 1.551(5)
C44 C51 1.560(5)
C45 C50 1.379(5)
C45 C46 1.395(6)
C46 C47 1.376(6)
C47 C48 1.366(7)
C48 C49 1.371(7)
C49 C50 1.392(6)
C51 C52 1.383(5)
C51 C56 1.390(5)
C52 C53 1.386(5)
C53 C54 1.378(6)
C54 C55 1.371(6)
C55 C56 1.386(6)
C57 C58 1.356(5)
C58 C59 1.417(5)
C59 C60 1.360(5)
C60 C62 1.523(5)
C62 C75 1.533(5)
C62 C69 1.548(5)
C62 C63 1.551(5)
C63 C64 1.374(5)
C63 C68 1.400(6)
C64 C65 1.383(5)
C65 C66 1.376(6)
C66 C67 1.372(7)
C67 C68 1.381(6)
C69 C70 1.383(6)
C69 C74 1.395(5)
C70 C71 1.378(6)
C71 C72 1.387(7)
C72 C73 1.363(7)
C73 C74 1.389(6)
C75 C76 1.371(5)
C76 C77 1.401(6)
C77 C78 1.360(6)
C79 C80 1.416(5)
C79 C84 1.426(6)
C79 C85 1.507(5)
C80 C81 1.427(5)
C81 C82 1.427(6)
C82 C83 1.420(6)
C83 C84 1.441(6)
C87 C88 1.466(9)
C91 C92 1.481(7)
C94 C95 1.3900
C94 C99 1.245(15)
C94 C100 1.593(13)
C95 C96 1.558(16)
C96 C97 1.215(16)
C97 C98 1.217(15)
C98 C99 1.60(2)
C101 C102 1.3900
C101 C106 1.307(14)
C101 C107 1.536(18)
C102 C103 1.60(2)
C103 C104 1.19(2)
C104 C105 1.210(18)
C105 C106 1.55(2)

loop_
_geom_torsion_atom_site_label_1
_geom_torsion_atom_site_label_2
_geom_torsion_atom_site_label_3
_geom_torsion_atom_site_label_4
_geom_torsion
C82 Ti1 N1 C1 27.5(3)
N3 Ti1 N1 C1 -69.7(3)
C83 Ti1 N1 C1 14.6(3)
C80 Ti1 N1 C1 93.9(3)
C79 Ti1 N1 C1 105.5(3)
C81 Ti1 N1 C1 62.0(3)
C84 Ti1 N1 C1 55.9(5)
C20 Ti1 N1 C1 -158.7(2)
C19 Ti1 N1 C1 179.9(3)
C82 Ti1 N1 C4 -158.0(3)
N3 Ti1 N1 C4 104.9(3)
C83 Ti1 N1 C4 -170.9(3)
C80 Ti1 N1 C4 -91.5(3)
C79 Ti1 N1 C4 -80.0(4)
C81 Ti1 N1 C4 -123.5(3)
C84 Ti1 N1 C4 -129.6(4)
C20 Ti1 N1 C4 15.8(4)
C19 Ti1 N1 C4 -5.5(3)
N1 Ti1 N3 C36 -100.8(3)
C82 Ti1 N3 C36 164.1(3)
C83 Ti1 N3 C36 129.1(3)
C80 Ti1 N3 C36 139.9(4)
C79 Ti1 N3 C36 84.4(3)
C81 Ti1 N3 C36 178.3(3)
C84 Ti1 N3 C36 97.9(3)
C20 Ti1 N3 C36 7.0(3)
C19 Ti1 N3 C36 -16.7(3)
N1 Ti1 N3 C39 67.3(3)
C82 Ti1 N3 C39 -27.8(3)
C83 Ti1 N3 C39 -62.8(3)
C80 Ti1 N3 C39 -52.1(5)
C79 Ti1 N3 C39 -107.6(3)
C81 Ti1 N3 C39 -13.7(3)
C84 Ti1 N3 C39 -94.1(3)
C20 Ti1 N3 C39 175.0(3)
C19 Ti1 N3 C39 151.4(2)
N6 Ti2 N4 C40 -68.1(3)
C81 Ti2 N4 C40 130.9(3)
C83 Ti2 N4 C40 27.1(3)
C84 Ti2 N4 C40 42.0(3)
C82 Ti2 N4 C40 92.3(6)
C80 Ti2 N4 C40 109.0(3)
C79 Ti2 N4 C40 75.2(3)
N6 Ti2 N4 C43 101.8(3)
C81 Ti2 N4 C43 -59.2(4)
C83 Ti2 N4 C43 -163.0(3)
C84 Ti2 N4 C43 -148.0(3)
C82 Ti2 N4 C43 -97.8(6)
C80 Ti2 N4 C43 -81.1(3)
C79 Ti2 N4 C43 -114.9(3)
N4 Ti2 N6 C78 67.7(3)
C81 Ti2 N6 C78 -130.1(3)
C83 Ti2 N6 C78 -71.6(3)
C84 Ti2 N6 C78 -39.5(3)
C82 Ti2 N6 C78 -106.9(3)
C80 Ti2 N6 C78 -103.4(5)
C79 Ti2 N6 C78 -30.6(4)
N4 Ti2 N6 C75 -99.7(3)
C81 Ti2 N6 C75 62.5(4)
C83 Ti2 N6 C75 121.0(4)
C84 Ti2 N6 C75 153.1(3)
C82 Ti2 N6 C75 85.7(4)
C80 Ti2 N6 C75 89.2(5)
C79 Ti2 N6 C75 162.0(3)
O2 K1 O1 C86 -152.3(5)
O3 K1 O1 C86 125.5(4)
C2 K1 O1 C86 37.5(4)
C38 K1 O1 C86 -75.1(4)
C1 K1 O1 C86 12.9(4)
C22 K1 O1 C86 -99.9(11)
C39 K1 O1 C86 -51.6(4)
C3 K1 O1 C86 50.8(4)
C37 K1 O1 C86 -87.9(4)
O2 K1 O1 C87 -15.7(4)
O3 K1 O1 C87 -98.0(4)
C2 K1 O1 C87 174.1(4)
C38 K1 O1 C87 61.5(4)
C1 K1 O1 C87 149.4(4)
C22 K1 O1 C87 36.6(13)
C39 K1 O1 C87 84.9(4)
C3 K1 O1 C87 -172.7(4)
C37 K1 O1 C87 48.6(4)
O1 K1 O2 C88 -14.8(4)
O3 K1 O2 C88 79.6(5)
C2 K1 O2 C88 7.0(6)
C38 K1 O2 C88 -108.1(5)
C1 K1 O2 C88 -52.8(7)
C22 K1 O2 C88 171.3(4)
C39 K1 O2 C88 -102.7(5)
C3 K1 O2 C88 68.4(6)
C37 K1 O2 C88 -132.3(5)
O1 K1 O2 C89 -153.8(6)
O3 K1 O2 C89 -59.3(6)
C2 K1 O2 C89 -131.9(5)
C38 K1 O2 C89 112.9(6)
C1 K1 O2 C89 168.3(5)
C22 K1 O2 C89 32.3(6)
C39 K1 O2 C89 118.3(5)
C3 K1 O2 C89 -70.5(7)
C37 K1 O2 C89 88.7(6)
O1 K1 O3 C90 25.2(4)
O2 K1 O3 C90 -35.8(4)
C2 K1 O3 C90 118.5(4)
C38 K1 O3 C90 -57.8(5)
C1 K1 O3 C90 124.9(4)
C22 K1 O3 C90 -149.8(4)
C39 K1 O3 C90 170.5(11)
C3 K1 O3 C90 140.1(4)
C37 K1 O3 C90 -94.1(4)
O1 K1 O3 C91 -176.5(3)
O2 K1 O3 C91 122.5(3)
C2 K1 O3 C91 -83.3(3)
C38 K1 O3 C91 100.5(4)
C1 K1 O3 C91 -76.8(3)
C22 K1 O3 C91 8.5(3)
C39 K1 O3 C91 -31.2(13)
C3 K1 O3 C91 -61.7(3)
C37 K1 O3 C91 64.2(4)
C4 N1 C1 C2 -1.3(4)
Ti1 N1 C1 C2 174.8(2)
C4 N1 C1 K1 -73.8(2)
Ti1 N1 C1 K1 102.26(18)
O1 K1 C1 C2 79.0(2)
O2 K1 C1 C2 112.1(4)
O3 K1 C1 C2 -15.5(3)
C38 K1 C1 C2 165.5(2)
C22 K1 C1 C2 -107.5(2)
C39 K1 C1 C2 168.6(3)
C3 K1 C1 C2 -38.9(2)
C37 K1 C1 C2 -172.8(2)
O1 K1 C1 N1 -169.6(2)
O2 K1 C1 N1 -136.6(3)
O3 K1 C1 N1 95.9(2)
C2 K1 C1 N1 111.3(3)
C38 K1 C1 N1 -83.2(2)
C22 K1 C1 N1 3.8(2)
C39 K1 C1 N1 -80.1(2)
C3 K1 C1 N1 72.4(2)
C37 K1 C1 N1 -61.5(2)
N1 C1 C2 C3 0.6(4)
K1 C1 C2 C3 87.7(3)
N1 C1 C2 K1 -87.0(3)
O1 K1 C2 C1 -103.6(2)
O2 K1 C2 C1 -122.7(3)
O3 K1 C2 C1 165.7(2)
C38 K1 C2 C1 -15.7(3)
C22 K1 C2 C1 71.7(2)
C39 K1 C2 C1 -10.2(2)
C3 K1 C2 C1 106.7(3)
C37 K1 C2 C1 8.5(3)
O1 K1 C2 C3 149.8(2)
O2 K1 C2 C3 130.7(3)
O3 K1 C2 C3 59.0(2)
C38 K1 C2 C3 -122.4(2)
C1 K1 C2 C3 -106.7(3)
C22 K1 C2 C3 -35.0(2)
C39 K1 C2 C3 -116.9(2)
C37 K1 C2 C3 -98.2(2)
C1 C2 C3 C4 0.3(4)
K1 C2 C3 C4 82.4(3)
C1 C2 C3 K1 -82.1(3)
O1 K1 C3 C4 -141.8(2)
O2 K1 C3 C4 145.3(4)
O3 K1 C3 C4 133.8(2)
C2 K1 C3 C4 -108.4(3)
C38 K1 C3 C4 -38.7(3)
C1 K1 C3 C4 -68.6(2)
C22 K1 C3 C4 34.5(2)
C39 K1 C3 C4 -43.6(2)
C37 K1 C3 C4 -10.5(3)
O1 K1 C3 C2 -33.5(3)
O2 K1 C3 C2 -106.3(4)
O3 K1 C3 C2 -117.8(2)
C38 K1 C3 C2 69.7(2)
C1 K1 C3 C2 39.8(2)
C22 K1 C3 C2 142.9(2)
C39 K1 C3 C2 64.8(2)
C37 K1 C3 C2 97.8(2)
C1 N1 C4 C3 1.4(4)
Ti1 N1 C4 C3 -173.6(3)
C1 N1 C4 C5 -175.4(3)
Ti1 N1 C4 C5 9.5(5)
C2 C3 C4 N1 -1.1(4)
K1 C3 C4 N1 63.4(3)
C2 C3 C4 C5 175.3(4)
K1 C3 C4 C5 -120.2(4)
N1 C4 C5 C18 -32.5(4)
C3 C4 C5 C18 151.4(4)
N1 C4 C5 C6 83.0(4)
C3 C4 C5 C6 -93.1(4)
N1 C4 C5 C12 -158.7(3)
C3 C4 C5 C12 25.2(5)
C18 C5 C6 C7 105.2(4)
C4 C5 C6 C7 -9.2(5)
C12 C5 C6 C7 -130.9(4)
C18 C5 C6 C11 -75.7(4)
C4 C5 C6 C11 169.9(3)
C12 C5 C6 C11 48.1(4)
C11 C6 C7 C8 1.7(6)
C5 C6 C7 C8 -179.2(4)
C6 C7 C8 C9 -2.7(7)
C7 C8 C9 C10 2.6(7)
C8 C9 C10 C11 -1.5(7)
C9 C10 C11 C6 0.6(6)
C7 C6 C11 C10 -0.7(6)
C5 C6 C11 C10 -179.8(4)
C18 C5 C12 C13 2.2(5)
C6 C5 C12 C13 -115.7(4)
C4 C5 C12 C13 122.3(4)
C18 C5 C12 C17 177.0(3)
C6 C5 C12 C17 59.0(4)
C4 C5 C12 C17 -62.9(4)
C17 C12 C13 C14 3.2(6)
C5 C12 C13 C14 177.9(4)
C12 C13 C14 C15 -1.0(6)
C13 C14 C15 C16 -1.1(7)
C14 C15 C16 C17 0.9(7)
C15 C16 C17 C12 1.4(6)
C13 C12 C17 C16 -3.4(6)
C5 C12 C17 C16 -178.5(4)
C21 N2 C18 C19 -3.0(4)
C22 N2 C18 C19 -177.8(3)
C21 N2 C18 C5 160.5(3)
C22 N2 C18 C5 -14.3(5)
C6 C5 C18 C19 -16.4(5)
C4 C5 C18 C19 102.6(4)
C12 C5 C18 C19 -133.8(4)
C6 C5 C18 N2 -176.4(3)
C4 C5 C18 N2 -57.5(4)
C12 C5 C18 N2 66.1(4)
N2 C18 C19 C20 1.7(4)
C5 C18 C19 C20 -160.9(3)
N2 C18 C19 Ti1 70.8(2)
C5 C18 C19 Ti1 -91.8(3)
N1 Ti1 C19 C18 28.2(2)
C82 Ti1 C19 C18 119.4(3)
N3 Ti1 C19 C18 -58.9(2)
C83 Ti1 C19 C18 -170.6(2)
C80 Ti1 C19 C18 128.4(2)
C79 Ti1 C19 C18 163.7(2)
C81 Ti1 C19 C18 108.6(2)
C84 Ti1 C19 C18 -171.2(2)
C20 Ti1 C19 C18 -109.7(3)
N1 Ti1 C19 C20 137.9(2)
C82 Ti1 C19 C20 -130.9(3)
N3 Ti1 C19 C20 50.9(2)
C83 Ti1 C19 C20 -60.9(3)
C80 Ti1 C19 C20 -121.8(2)
C79 Ti1 C19 C20 -86.5(2)
C81 Ti1 C19 C20 -141.7(2)
C84 Ti1 C19 C20 -61.4(2)
C18 C19 C20 C21 0.1(4)
Ti1 C19 C20 C21 -82.2(2)
C18 C19 C20 Ti1 82.4(2)
N1 Ti1 C20 C21 64.1(2)
C82 Ti1 C20 C21 -131.4(3)
N3 Ti1 C20 C21 -24.7(2)
C83 Ti1 C20 C21 -109.8(2)
C80 Ti1 C20 C21 169.2(2)
C79 Ti1 C20 C21 -162.3(2)
C81 Ti1 C20 C21 165.2(2)
C84 Ti1 C20 C21 -128.4(2)
C19 Ti1 C20 C21 108.6(3)
N1 Ti1 C20 C19 -44.5(2)
C82 Ti1 C20 C19 120.0(4)
N3 Ti1 C20 C19 -133.3(2)
C83 Ti1 C20 C19 141.5(2)
C80 Ti1 C20 C19 60.6(2)
C79 Ti1 C20 C19 89.1(2)
C81 Ti1 C20 C19 56.6(3)
C84 Ti1 C20 C19 123.0(2)
C18 N2 C21 C20 3.1(4)
C22 N2 C21 C20 177.9(3)
C18 N2 C21 C23 -168.3(3)
C22 N2 C21 C23 6.5(5)
C19 C20 C21 N2 -2.0(4)
Ti1 C20 C21 N2 -78.6(2)
C19 C20 C21 C23 168.5(3)
Ti1 C20 C21 C23 91.9(3)
C21 N2 C22 K1 -88.8(3)
C18 N2 C22 K1 85.2(4)
O1 K1 C22 N2 87.2(11)
O2 K1 C22 N2 136.8(3)
O3 K1 C22 N2 -138.3(3)
C2 K1 C22 N2 -50.3(3)
C38 K1 C22 N2 62.3(3)
C1 K1 C22 N2 -26.4(3)
C39 K1 C22 N2 38.3(3)
C3 K1 C22 N2 -64.8(3)
C37 K1 C22 N2 74.7(3)
N2 C21 C23 C36 59.2(4)
C20 C21 C23 C36 -110.1(4)
N2 C21 C23 C24 -65.6(4)
C20 C21 C23 C24 125.1(4)
N2 C21 C23 C30 176.1(3)
C20 C21 C23 C30 6.9(5)
C21 C23 C24 C25 -11.2(5)
C36 C23 C24 C25 -130.8(4)
C30 C23 C24 C25 108.1(4)
C21 C23 C24 C29 172.7(3)
C36 C23 C24 C29 53.1(5)
C30 C23 C24 C29 -67.9(4)
C29 C24 C25 C26 -3.0(6)
C23 C24 C25 C26 -179.1(4)
C24 C25 C26 C27 0.1(7)
C25 C26 C27 C28 2.2(8)
C26 C27 C28 C29 -1.6(8)
C27 C28 C29 C24 -1.4(7)
C25 C24 C29 C28 3.6(6)
C23 C24 C29 C28 179.8(4)
C21 C23 C30 C31 63.7(4)
C36 C23 C30 C31 178.3(3)
C24 C23 C30 C31 -57.3(4)
C21 C23 C30 C35 -116.9(4)
C36 C23 C30 C35 -2.4(4)
C24 C23 C30 C35 122.1(4)
C35 C30 C31 C32 2.7(6)
C23 C30 C31 C32 -178.0(3)
C30 C31 C32 C33 -1.7(6)
C31 C32 C33 C34 -1.0(7)
C32 C33 C34 C35 2.6(7)
C31 C30 C35 C34 -1.0(6)
C23 C30 C35 C34 179.6(4)
C33 C34 C35 C30 -1.6(7)
C39 N3 C36 C37 -1.6(4)
Ti1 N3 C36 C37 167.9(2)
C39 N3 C36 C23 174.7(3)
Ti1 N3 C36 C23 -15.8(4)
C21 C23 C36 N3 38.9(4)
C24 C23 C36 N3 162.0(3)
C30 C23 C36 N3 -78.0(4)
C21 C23 C36 C37 -145.8(4)
C24 C23 C36 C37 -22.7(5)
C30 C23 C36 C37 97.3(4)
N3 C36 C37 C38 1.3(4)
C23 C36 C37 C38 -174.3(4)
N3 C36 C37 K1 -62.2(3)
C23 C36 C37 K1 122.3(4)
O1 K1 C37 C36 141.5(2)
O2 K1 C37 C36 -164.2(2)
O3 K1 C37 C36 -103.9(2)
C2 K1 C37 C36 36.4(2)
C38 K1 C37 C36 107.6(3)
C1 K1 C37 C36 40.0(2)
C22 K1 C37 C36 -40.1(2)
C39 K1 C37 C36 67.7(2)
C3 K1 C37 C36 7.1(2)
O1 K1 C37 C38 33.8(2)
O2 K1 C37 C38 88.1(2)
O3 K1 C37 C38 148.4(2)
C2 K1 C37 C38 -71.3(2)
C1 K1 C37 C38 -67.7(2)
C22 K1 C37 C38 -147.8(2)
C39 K1 C37 C38 -39.9(2)
C3 K1 C37 C38 -100.6(2)
C36 C37 C38 C39 -0.4(4)
K1 C37 C38 C39 82.4(3)
C36 C37 C38 K1 -82.8(3)
O1 K1 C38 C39 105.6(2)
O2 K1 C38 C39 166.9(2)
O3 K1 C38 C39 -170.7(3)
C2 K1 C38 C39 13.4(2)
C1 K1 C38 C39 6.8(2)
C22 K1 C38 C39 -77.3(2)
C3 K1 C38 C39 -11.6(3)
C37 K1 C38 C39 -106.7(3)
O1 K1 C38 C37 -147.7(2)
O2 K1 C38 C37 -86.4(2)
O3 K1 C38 C37 -64.0(4)
C2 K1 C38 C37 120.1(2)
C1 K1 C38 C37 113.5(2)
C22 K1 C38 C37 29.4(2)
C39 K1 C38 C37 106.7(3)
C3 K1 C38 C37 95.1(2)
C37 C38 C39 N3 -0.5(4)
K1 C38 C39 N3 89.3(3)
C37 C38 C39 K1 -89.8(3)
C36 N3 C39 C38 1.3(4)
Ti1 N3 C39 C38 -169.6(2)
C36 N3 C39 K1 75.6(2)
Ti1 N3 C39 K1 -95.2(2)
O1 K1 C39 C38 -74.4(2)
O2 K1 C39 C38 -13.0(2)
O3 K1 C39 C38 140.3(11)
C2 K1 C39 C38 -167.7(2)
C1 K1 C39 C38 -172.5(2)
C22 K1 C39 C38 100.3(2)
C3 K1 C39 C38 170.2(2)
C37 K1 C39 C38 38.4(2)
O1 K1 C39 N3 175.1(2)
O2 K1 C39 N3 -123.5(2)
O3 K1 C39 N3 29.8(13)
C2 K1 C39 N3 81.9(2)
C38 K1 C39 N3 -110.5(3)
C1 K1 C39 N3 77.1(2)
C22 K1 C39 N3 -10.2(2)
C3 K1 C39 N3 59.8(2)
C37 K1 C39 N3 -72.1(2)
C43 N4 C40 C41 0.2(4)
Ti2 N4 C40 C41 172.8(2)
N4 C40 C41 C42 0.4(4)
C40 C41 C42 C43 -0.8(4)
C40 N4 C43 C42 -0.7(4)
Ti2 N4 C43 C42 -171.5(3)
C40 N4 C43 C44 178.3(3)
Ti2 N4 C43 C44 7.5(5)
C41 C42 C43 N4 1.0(4)
C41 C42 C43 C44 -177.9(3)
N4 C43 C44 C57 -28.3(4)
C42 C43 C44 C57 150.4(4)
N4 C43 C44 C45 92.7(4)
C42 C43 C44 C45 -88.6(4)
N4 C43 C44 C51 -150.4(3)
C42 C43 C44 C51 28.3(5)
C57 C44 C45 C50 112.0(4)
C43 C44 C45 C50 -7.3(5)
C51 C44 C45 C50 -129.9(4)
C57 C44 C45 C46 -73.4(4)
C43 C44 C45 C46 167.3(3)
C51 C44 C45 C46 44.8(4)
C50 C45 C46 C47 1.3(6)
C44 C45 C46 C47 -173.6(4)
C45 C46 C47 C48 -0.9(7)
C46 C47 C48 C49 -0.2(7)
C47 C48 C49 C50 1.0(7)
C46 C45 C50 C49 -0.5(6)
C44 C45 C50 C49 174.2(4)
C48 C49 C50 C45 -0.6(6)
C57 C44 C51 C52 176.0(3)
C43 C44 C51 C52 -63.5(4)
C45 C44 C51 C52 57.7(4)
C57 C44 C51 C56 4.5(5)
C43 C44 C51 C56 125.1(4)
C45 C44 C51 C56 -113.7(4)
C56 C51 C52 C53 -0.1(5)
C44 C51 C52 C53 -171.9(3)
C51 C52 C53 C54 -0.1(6)
C52 C53 C54 C55 0.3(6)
C53 C54 C55 C56 -0.3(6)
C54 C55 C56 C51 0.1(6)
C52 C51 C56 C55 0.1(6)
C44 C51 C56 C55 171.8(4)
C60 N5 C57 C58 -1.2(4)
C61 N5 C57 C58 169.5(3)
C60 N5 C57 C44 178.0(3)
C61 N5 C57 C44 -11.3(5)
C43 C44 C57 C58 132.0(4)
C45 C44 C57 C58 10.3(5)
C51 C44 C57 C58 -104.0(4)
C43 C44 C57 N5 -47.0(4)
C45 C44 C57 N5 -168.7(3)
C51 C44 C57 N5 77.1(4)
N5 C57 C58 C59 1.0(4)
C44 C57 C58 C59 -178.1(4)
C57 C58 C59 C60 -0.4(4)
C58 C59 C60 N5 -0.3(4)
C58 C59 C60 C62 173.2(4)
C57 N5 C60 C59 1.0(4)
C61 N5 C60 C59 -169.6(3)
C57 N5 C60 C62 -173.4(3)
C61 N5 C60 C62 16.1(5)
C59 C60 C62 C75 -130.8(4)
N5 C60 C62 C75 42.0(4)
C59 C60 C62 C69 -10.6(5)
N5 C60 C62 C69 162.2(3)
C59 C60 C62 C63 107.5(4)
N5 C60 C62 C63 -79.7(4)
C60 C62 C63 C64 3.5(5)
C75 C62 C63 C64 -116.1(4)
C69 C62 C63 C64 121.9(4)
C60 C62 C63 C68 -174.7(4)
C75 C62 C63 C68 65.6(5)
C69 C62 C63 C68 -56.4(5)
C68 C63 C64 C65 -2.5(6)
C62 C63 C64 C65 179.2(3)
C63 C64 C65 C66 1.0(6)
C64 C65 C66 C67 0.2(6)
C65 C66 C67 C68 0.1(7)
C66 C67 C68 C63 -1.6(7)
C64 C63 C68 C67 2.8(7)
C62 C63 C68 C67 -178.9(4)
C60 C62 C69 C70 72.0(4)
C75 C62 C69 C70 -169.8(3)
C63 C62 C69 C70 -47.6(5)
C60 C62 C69 C74 -107.6(4)
C75 C62 C69 C74 10.7(5)
C63 C62 C69 C74 132.8(4)
C74 C69 C70 C71 1.8(6)
C62 C69 C70 C71 -177.8(4)
C69 C70 C71 C72 -1.3(7)
C70 C71 C72 C73 0.5(8)
C71 C72 C73 C74 -0.3(7)
C72 C73 C74 C69 0.8(7)
C70 C69 C74 C73 -1.5(6)
C62 C69 C74 C73 178.1(4)
C78 N6 C75 C76 -0.8(4)
Ti2 N6 C75 C76 167.6(3)
C78 N6 C75 C62 180.0(3)
Ti2 N6 C75 C62 -11.6(5)
C60 C62 C75 C76 -146.6(4)
C69 C62 C75 C76 94.7(5)
C63 C62 C75 C76 -25.4(6)
C60 C62 C75 N6 32.4(4)
C69 C62 C75 N6 -86.2(4)
C63 C62 C75 N6 153.6(3)
N6 C75 C76 C77 0.8(5)
C62 C75 C76 C77 179.9(4)
C75 C76 C77 C78 -0.5(5)
C76 C77 C78 N6 0.0(5)
C75 N6 C78 C77 0.5(4)
Ti2 N6 C78 C77 -170.3(3)
N4 Ti2 C79 C80 110.0(2)
N6 Ti2 C79 C80 -148.2(2)
C81 Ti2 C79 C80 -27.5(2)
C83 Ti2 C79 C80 -102.3(2)
C84 Ti2 C79 C80 -133.9(3)
C82 Ti2 C79 C80 -65.2(2)
N4 Ti2 C79 C84 -116.2(2)
N6 Ti2 C79 C84 -14.4(3)
C81 Ti2 C79 C84 106.3(2)
C83 Ti2 C79 C84 31.5(2)
C82 Ti2 C79 C84 68.7(2)
C80 Ti2 C79 C84 133.9(3)
N4 Ti2 C79 C85 -4.7(4)
N6 Ti2 C79 C85 97.1(4)
C81 Ti2 C79 C85 -142.2(4)
C83 Ti2 C79 C85 143.0(4)
C84 Ti2 C79 C85 111.5(5)
C82 Ti2 C79 C85 -179.8(4)
C80 Ti2 C79 C85 -114.6(5)
N4 Ti2 C79 Ti1 175.37(15)
N6 Ti2 C79 Ti1 -82.8(2)
C81 Ti2 C79 Ti1 37.87(15)
C83 Ti2 C79 Ti1 -36.91(15)
C84 Ti2 C79 Ti1 -68.4(2)
C82 Ti2 C79 Ti1 0.21(15)
C80 Ti2 C79 Ti1 65.4(2)
N1 Ti1 C79 C80 -19.9(3)
C82 Ti1 C79 C80 65.5(2)
N3 Ti1 C79 C80 153.0(2)
C83 Ti1 C79 C80 101.6(2)
C81 Ti1 C79 C80 30.0(2)
C84 Ti1 C79 C80 129.7(3)
C20 Ti1 C79 C80 -126.7(2)
C19 Ti1 C79 C80 -95.3(2)
N1 Ti1 C79 C84 -149.6(2)
C82 Ti1 C79 C84 -64.2(2)
N3 Ti1 C79 C84 23.3(3)
C83 Ti1 C79 C84 -28.1(2)
C80 Ti1 C79 C84 -129.7(3)
C81 Ti1 C79 C84 -99.7(2)
C20 Ti1 C79 C84 103.6(2)
C19 Ti1 C79 C84 135.0(2)
N1 Ti1 C79 C85 94.4(4)
C82 Ti1 C79 C85 179.8(4)
N3 Ti1 C79 C85 -92.7(4)
C83 Ti1 C79 C85 -144.0(5)
C80 Ti1 C79 C85 114.3(5)
C81 Ti1 C79 C85 144.3(5)
C84 Ti1 C79 C85 -116.0(5)
C20 Ti1 C79 C85 -12.3(4)
C19 Ti1 C79 C85 19.1(4)
N1 Ti1 C79 Ti2 -85.60(19)
C82 Ti1 C79 Ti2 -0.21(16)
N3 Ti1 C79 Ti2 87.25(19)
C83 Ti1 C79 Ti2 35.91(15)
C80 Ti1 C79 Ti2 -65.7(2)
C81 Ti1 C79 Ti2 -35.76(14)
C84 Ti1 C79 Ti2 64.0(2)
C20 Ti1 C79 Ti2 167.61(15)
C19 Ti1 C79 Ti2 -160.99(15)
C84 C79 C80 C81 -1.1(5)
C85 C79 C80 C81 172.0(3)
Ti2 C79 C80 C81 49.3(3)
Ti1 C79 C80 C81 -59.3(3)
C84 C79 C80 Ti2 -50.4(3)
C85 C79 C80 Ti2 122.7(3)
Ti1 C79 C80 Ti2 -108.63(12)
C84 C79 C80 Ti1 58.3(3)
C85 C79 C80 Ti1 -128.7(3)
Ti2 C79 C80 Ti1 108.63(12)
N4 Ti2 C80 C79 -72.5(2)
N6 Ti2 C80 C79 98.6(4)
C81 Ti2 C80 C79 135.2(3)
C83 Ti2 C80 C79 66.0(2)
C84 Ti2 C80 C79 28.0(2)
C82 Ti2 C80 C79 102.4(2)
N4 Ti2 C80 C81 152.3(2)
N6 Ti2 C80 C81 -36.6(5)
C83 Ti2 C80 C81 -69.3(2)
C84 Ti2 C80 C81 -107.2(2)
C82 Ti2 C80 C81 -32.8(2)
C79 Ti2 C80 C81 -135.2(3)
N4 Ti2 C80 Ti1 -141.14(14)
N6 Ti2 C80 Ti1 29.9(5)
C81 Ti2 C80 Ti1 66.5(2)
C83 Ti2 C80 Ti1 -2.72(16)
C84 Ti2 C80 Ti1 -40.66(15)
C82 Ti2 C80 Ti1 33.75(15)
C79 Ti2 C80 Ti1 -68.7(2)
N1 Ti1 C80 C79 165.6(2)
C82 Ti1 C80 C79 -103.1(2)
N3 Ti1 C80 C79 -76.7(4)
C83 Ti1 C80 C79 -65.6(2)
C81 Ti1 C80 C79 -129.9(3)
C84 Ti1 C80 C79 -29.7(2)
C20 Ti1 C80 C79 54.6(2)
C19 Ti1 C80 C79 81.4(2)
N1 Ti1 C80 C81 -64.5(2)
C82 Ti1 C80 C81 26.8(2)
N3 Ti1 C80 C81 53.2(5)
C83 Ti1 C80 C81 64.3(2)
C79 Ti1 C80 C81 129.9(3)
C84 Ti1 C80 C81 100.2(2)
C20 Ti1 C80 C81 -175.5(2)
C19 Ti1 C80 C81 -148.7(2)
N1 Ti1 C80 Ti2 -126.20(14)
C82 Ti1 C80 Ti2 -34.93(15)
N3 Ti1 C80 Ti2 -8.5(5)
C83 Ti1 C80 Ti2 2.64(15)
C79 Ti1 C80 Ti2 68.2(2)
C81 Ti1 C80 Ti2 -61.7(2)
C84 Ti1 C80 Ti2 38.49(14)
C20 Ti1 C80 Ti2 122.82(14)
C19 Ti1 C80 Ti2 149.61(15)
C79 C80 C81 C82 12.6(5)
Ti2 C80 C81 C82 64.5(3)
Ti1 C80 C81 C82 -46.7(3)
C79 C80 C81 Ti2 -51.9(3)
Ti1 C80 C81 Ti2 -111.16(13)
C79 C80 C81 Ti1 59.3(3)
Ti2 C80 C81 Ti1 111.16(13)
N4 Ti2 C81 C82 -163.1(2)
N6 Ti2 C81 C82 40.6(3)
C83 Ti2 C81 C82 -26.6(2)
C84 Ti2 C81 C82 -63.7(2)
C80 Ti2 C81 C82 -125.5(3)
C79 Ti2 C81 C82 -98.9(2)
N4 Ti2 C81 C80 -37.6(3)
N6 Ti2 C81 C80 166.1(2)
C83 Ti2 C81 C80 98.9(2)
C84 Ti2 C81 C80 61.9(2)
C82 Ti2 C81 C80 125.5(3)
C79 Ti2 C81 C80 26.6(2)
N4 Ti2 C81 Ti1 -102.66(18)
N6 Ti2 C81 Ti1 101.08(17)
C83 Ti2 C81 Ti1 33.89(15)
C84 Ti2 C81 Ti1 -3.18(16)
C82 Ti2 C81 Ti1 60.5(2)
C80 Ti2 C81 Ti1 -65.0(2)
C79 Ti2 C81 Ti1 -38.44(14)
N1 Ti1 C81 C82 -107.4(2)
N3 Ti1 C81 C82 -24.2(3)
C83 Ti1 C81 C82 33.4(2)
C80 Ti1 C81 C82 136.0(3)
C79 Ti1 C81 C82 106.2(3)
C84 Ti1 C81 C82 70.1(2)
C20 Ti1 C81 C82 142.6(2)
C19 Ti1 C81 C82 171.6(2)
N1 Ti1 C81 C80 116.6(2)
C82 Ti1 C81 C80 -136.0(3)
N3 Ti1 C81 C80 -160.1(2)
C83 Ti1 C81 C80 -102.6(3)
C79 Ti1 C81 C80 -29.8(2)
C84 Ti1 C81 C80 -65.8(2)
C20 Ti1 C81 C80 6.7(3)
C19 Ti1 C81 C80 35.6(3)
N1 Ti1 C81 Ti2 -174.53(17)
C82 Ti1 C81 Ti2 -67.1(2)
N3 Ti1 C81 Ti2 -91.25(18)
C83 Ti1 C81 Ti2 -33.71(16)
C80 Ti1 C81 Ti2 68.9(2)
C79 Ti1 C81 Ti2 39.09(15)
C84 Ti1 C81 Ti2 3.05(15)
C20 Ti1 C81 Ti2 75.5(2)
C19 Ti1 C81 Ti2 104.50(16)
C80 C81 C82 C83 -17.0(5)
Ti2 C81 C82 C83 47.4(3)
Ti1 C81 C82 C83 -65.5(3)
C80 C81 C82 Ti1 48.5(3)
Ti2 C81 C82 Ti1 112.95(13)
C80 C81 C82 Ti2 -64.4(3)
Ti1 C81 C82 Ti2 -112.95(13)
N1 Ti1 C82 C81 72.3(2)
N3 Ti1 C82 C81 161.9(2)
C83 Ti1 C82 C81 -124.4(3)
C80 Ti1 C82 C81 -26.3(2)
C79 Ti1 C82 C81 -61.6(2)
C84 Ti1 C82 C81 -96.2(2)
C20 Ti1 C82 C81 -92.9(4)
C19 Ti1 C82 C81 -16.4(4)
N1 Ti1 C82 C83 -163.3(2)
N3 Ti1 C82 C83 -73.7(2)
C80 Ti1 C82 C83 98.1(2)
C79 Ti1 C82 C83 62.8(2)
C81 Ti1 C82 C83 124.4(3)
C84 Ti1 C82 C83 28.2(2)
C20 Ti1 C82 C83 31.5(5)
C19 Ti1 C82 C83 108.0(3)
N1 Ti1 C82 Ti2 134.08(16)
N3 Ti1 C82 Ti2 -136.27(16)
C83 Ti1 C82 Ti2 -62.6(2)
C80 Ti1 C82 Ti2 35.48(16)
C79 Ti1 C82 Ti2 0.22(16)
C81 Ti1 C82 Ti2 61.8(2)
C84 Ti1 C82 Ti2 -34.40(15)
C20 Ti1 C82 Ti2 -31.1(4)
C19 Ti1 C82 Ti2 45.4(4)
N4 Ti2 C82 C81 51.1(6)
N6 Ti2 C82 C81 -148.4(2)
C83 Ti2 C82 C81 136.1(3)
C84 Ti2 C82 C81 105.6(2)
C80 Ti2 C82 C81 32.8(2)
C79 Ti2 C82 C81 68.6(2)
N4 Ti2 C82 C83 -85.0(6)
N6 Ti2 C82 C83 75.5(2)
C81 Ti2 C82 C83 -136.1(3)
C84 Ti2 C82 C83 -30.4(2)
C80 Ti2 C82 C83 -103.3(2)
C79 Ti2 C82 C83 -67.5(2)
N4 Ti2 C82 Ti1 -17.8(6)
N6 Ti2 C82 Ti1 142.71(17)
C81 Ti2 C82 Ti1 -68.9(2)
C83 Ti2 C82 Ti1 67.2(2)
C84 Ti2 C82 Ti1 36.79(17)
C80 Ti2 C82 Ti1 -36.06(16)
C79 Ti2 C82 Ti1 -0.22(16)
C81 C82 C83 C84 10.4(5)
Ti1 C82 C83 C84 -56.2(3)
Ti2 C82 C83 C84 57.2(3)
C81 C82 C83 Ti2 -46.8(3)
Ti1 C82 C83 Ti2 -113.37(13)
C81 C82 C83 Ti1 66.6(3)
Ti2 C82 C83 Ti1 113.37(13)
N4 Ti2 C83 C82 154.8(2)
N6 Ti2 C83 C82 -105.6(2)
C81 Ti2 C83 C82 26.8(2)
C84 Ti2 C83 C82 130.5(3)
C80 Ti2 C83 C82 64.4(2)
C79 Ti2 C83 C82 100.1(2)
N4 Ti2 C83 C84 24.3(3)
N6 Ti2 C83 C84 123.8(2)
C81 Ti2 C83 C84 -103.7(2)
C82 Ti2 C83 C84 -130.5(3)
C80 Ti2 C83 C84 -66.2(2)
C79 Ti2 C83 C84 -30.5(2)
N4 Ti2 C83 Ti1 93.2(2)
N6 Ti2 C83 Ti1 -167.25(17)
C81 Ti2 C83 Ti1 -34.77(16)
C84 Ti2 C83 Ti1 68.9(2)
C82 Ti2 C83 Ti1 -61.6(2)
C80 Ti2 C83 Ti1 2.75(16)
C79 Ti2 C83 Ti1 38.46(15)
N1 Ti1 C83 C82 21.9(3)
N3 Ti1 C83 C82 107.4(2)
C80 Ti1 C83 C82 -69.1(2)
C79 Ti1 C83 C82 -105.0(3)
C81 Ti1 C83 C82 -33.1(2)
C84 Ti1 C83 C82 -132.5(3)
C20 Ti1 C83 C82 -165.7(2)
C19 Ti1 C83 C82 -133.5(2)
N1 Ti1 C83 C84 154.4(2)
C82 Ti1 C83 C84 132.5(3)
N3 Ti1 C83 C84 -120.1(2)
C80 Ti1 C83 C84 63.5(2)
C79 Ti1 C83 C84 27.6(2)
C81 Ti1 C83 C84 99.5(2)
C20 Ti1 C83 C84 -33.1(3)
C19 Ti1 C83 C84 -0.9(3)
N1 Ti1 C83 Ti2 88.2(2)
C82 Ti1 C83 Ti2 66.3(2)
N3 Ti1 C83 Ti2 173.70(17)
C80 Ti1 C83 Ti2 -2.76(16)
C79 Ti1 C83 Ti2 -38.65(15)
C81 Ti1 C83 Ti2 33.21(15)
C84 Ti1 C83 Ti2 -66.2(2)
C20 Ti1 C83 Ti2 -99.35(18)
C19 Ti1 C83 Ti2 -67.2(3)
C80 C79 C84 C83 -5.7(5)
C85 C79 C84 C83 -178.8(3)
Ti2 C79 C84 C83 -57.3(3)
Ti1 C79 C84 C83 50.8(3)
C80 C79 C84 Ti2 51.6(3)
C85 C79 C84 Ti2 -121.5(3)
Ti1 C79 C84 Ti2 108.11(12)
C80 C79 C84 Ti1 -56.5(3)
C85 C79 C84 Ti1 130.3(3)
Ti2 C79 C84 Ti1 -108.11(12)
C82 C83 C84 C79 1.0(5)
Ti2 C83 C84 C79 59.6(3)
Ti1 C83 C84 C79 -51.7(3)
C82 C83 C84 Ti2 -58.6(3)
Ti1 C83 C84 Ti2 -111.28(13)
C82 C83 C84 Ti1 52.7(3)
Ti2 C83 C84 Ti1 111.28(13)
N4 Ti2 C84 C79 67.3(2)
N6 Ti2 C84 C79 171.0(2)
C81 Ti2 C84 C79 -63.2(2)
C83 Ti2 C84 C79 -128.7(3)
C82 Ti2 C84 C79 -99.2(2)
C80 Ti2 C84 C79 -27.5(2)
N4 Ti2 C84 C83 -164.0(2)
N6 Ti2 C84 C83 -60.3(2)
C81 Ti2 C84 C83 65.6(2)
C82 Ti2 C84 C83 29.6(2)
C80 Ti2 C84 C83 101.2(2)
C79 Ti2 C84 C83 128.7(3)
N4 Ti2 C84 Ti1 133.57(14)
N6 Ti2 C84 Ti1 -122.75(14)
C81 Ti2 C84 Ti1 3.09(15)
C83 Ti2 C84 Ti1 -62.5(2)
C82 Ti2 C84 Ti1 -32.89(14)
C80 Ti2 C84 Ti1 38.75(14)
C79 Ti2 C84 Ti1 66.3(2)
N1 Ti1 C84 C79 73.0(4)
C82 Ti1 C84 C79 104.5(2)
N3 Ti1 C84 C79 -163.9(2)
C83 Ti1 C84 C79 133.4(3)
C80 Ti1 C84 C79 30.1(2)
C81 Ti1 C84 C79 66.7(2)
C20 Ti1 C84 C79 -74.2(2)
C19 Ti1 C84 C79 -47.2(2)
N1 Ti1 C84 C83 -60.4(4)
C82 Ti1 C84 C83 -28.9(2)
N3 Ti1 C84 C83 62.8(2)
C80 Ti1 C84 C83 -103.3(3)
C79 Ti1 C84 C83 -133.4(3)
C81 Ti1 C84 C83 -66.7(2)
C20 Ti1 C84 C83 152.4(2)
C19 Ti1 C84 C83 179.4(2)
N1 Ti1 C84 Ti2 3.4(4)
C82 Ti1 C84 Ti2 34.82(16)
N3 Ti1 C84 Ti2 126.49(14)
C83 Ti1 C84 Ti2 63.7(2)
C80 Ti1 C84 Ti2 -39.61(15)
C79 Ti1 C84 Ti2 -69.7(2)
C81 Ti1 C84 Ti2 -2.95(15)
C20 Ti1 C84 Ti2 -143.85(15)
C19 Ti1 C84 Ti2 -116.86(14)
C86 O1 C87 C88 -179.4(6)
K1 O1 C87 C88 43.1(6)
C89 O2 C88 C87 -177.4(6)
K1 O2 C88 C87 43.2(7)
O1 C87 C88 O2 -58.2(8)
C90 O3 C91 C92 78.3(5)
K1 O3 C91 C92 -83.1(4)
C93 O4 C92 C91 172.2(5)
O3 C91 C92 O4 62.6(5)
C99 C94 C95 C96 0.0(12)
C100 C94 C95 C96 -173.6(9)
C94 C95 C96 C97 -3.2(16)
C95 C96 C97 C98 3(2)
C96 C97 C98 C99 1(2)
C97 C98 C99 C94 -4(2)
C95 C94 C99 C98 3.0(17)
C100 C94 C99 C98 176.3(10)
C106 C101 C102 C103 -0.5(13)
C107 C101 C102 C103 -165.8(16)
C101 C102 C103 C104 8(3)
C102 C103 C104 C105 -19(4)
C103 C104 C105 C106 23(4)
C104 C105 C106 C101 -14(3)
C102 C101 C106 C105 3.0(16)
C107 C101 C106 C105 169.8(14)
